data_7020033
loop_
_publ_author_name
'Chesman, Anthony S. R.'
'Turner, David R.'
'Moubaraki, Boujemaa'
'Murray, Keith S.'
'Deacon, Glen B.'
'Batten, Stuart R.'

_publ_section_title
;
 Tetradecanuclear polycarbonatolanthanoid clusters: Diverse coordination
 modes of carbonate providing access to novel core geometries.
;
_journal_issue 36
_journal_name_full 'Dalton transactions (Cambridge, England : 2003)'
_journal_page_first 10903
_journal_page_last 10909
_journal_paper_doi 10.1039/c2dt31101a
_journal_volume 41
_journal_year 2012
_chemical_formula_moiety 'C199 H137 Dy14 N56 O66, C6 N1 H4'
_chemical_formula_sum 'C205 H141 Dy14 N57 O66'
_chemical_formula_weight 6733.75
_chemical_name_common '[Dy14(CO3)13(ccnm)10(OH)(H2O)6(phen)13](phen).5'
_chemical_name_systematic
;
[Dy14(CO3)13(ccnm)10(OH)(H2O)6(phen)13](phen).5
;
_space_group_IT_number 15
_symmetry_cell_setting monoclinic
_symmetry_space_group_name_Hall '-C 2yc'
_symmetry_space_group_name_H-M 'C 1 2/c 1'
_atom_sites_solution_hydrogens geom
_atom_sites_solution_primary direct
_atom_sites_solution_secondary difmap
_audit_creation_method SHELXL-97
_cell_angle_alpha 90.00
_cell_angle_beta 112.57(3)
_cell_angle_gamma 90.00
_cell_formula_units_Z 8
_cell_length_a 70.910(14)
_cell_length_b 22.072(4)
_cell_length_c 39.350(8)
_cell_measurement_reflns_used 315636
_cell_measurement_temperature 100(2)
_cell_measurement_theta_max 26.58
_cell_measurement_theta_min 1.16
_cell_volume 56871(2)
_computing_cell_refinement 'XDS (Kabsch, 1993)'
_computing_data_collection 'Blu-Ice (McPhillips et al, 2002)'
_computing_data_reduction 'XDS (Kabsch, 1993)'
_computing_molecular_graphics 'X-Seed (Barbour, 1999)'
_computing_publication_material 'CIFTAB (Sheldrick, 1997)'
_computing_structure_refinement 'SHELXL-97 (Sheldrick, 1997)'
_computing_structure_solution 'SHELXS-97 (Sheldrick, 1990)'
_diffrn_ambient_temperature 100(2)
_diffrn_measured_fraction_theta_full 0.986
_diffrn_measured_fraction_theta_max 0.986
_diffrn_measurement_device_type 'ADSC Quantum 210r'
_diffrn_measurement_method 'scans in phi'
_diffrn_radiation_monochromator silicon
_diffrn_radiation_source 'Australian synchrotron MX1'
_diffrn_radiation_type synchrotron
_diffrn_radiation_wavelength 0.77371
_diffrn_reflns_av_R_equivalents 0.0582
_diffrn_reflns_av_sigmaI/netI 0.0317
_diffrn_reflns_limit_h_max 80
_diffrn_reflns_limit_h_min -80
_diffrn_reflns_limit_k_max 24
_diffrn_reflns_limit_k_min -24
_diffrn_reflns_limit_l_max 45
_diffrn_reflns_limit_l_min -45
_diffrn_reflns_number 315636
_diffrn_reflns_theta_full 26.58
_diffrn_reflns_theta_max 26.58
_diffrn_reflns_theta_min 1.16
_diffrn_standards_decay_% 0
_diffrn_standards_interval_count 0
_diffrn_standards_interval_time 0
_diffrn_standards_number 0
_exptl_absorpt_coefficient_mu 3.704
_exptl_absorpt_correction_T_max 0.8365
_exptl_absorpt_correction_T_min 0.7560
_exptl_absorpt_correction_type multi-scan
_exptl_absorpt_process_details SADABS
_exptl_crystal_colour yellow
_exptl_crystal_density_diffrn 1.573
_exptl_crystal_density_method 'not measured'
_exptl_crystal_description shard
_exptl_crystal_F_000 25776
_exptl_crystal_size_max 0.08
_exptl_crystal_size_mid 0.05
_exptl_crystal_size_min 0.05
_refine_diff_density_max 3.151
_refine_diff_density_min -2.225
_refine_diff_density_rms 0.204
_refine_ls_extinction_method none
_refine_ls_goodness_of_fit_ref 1.046
_refine_ls_hydrogen_treatment constr
_refine_ls_matrix_type fullcycle
_refine_ls_number_parameters 2778
_refine_ls_number_reflns 45454
_refine_ls_number_restraints 375
_refine_ls_restrained_S_all 1.045
_refine_ls_R_factor_all 0.0671
_refine_ls_R_factor_gt 0.0562
_refine_ls_shift/su_max 0.000
_refine_ls_shift/su_mean 0.000
_refine_ls_structure_factor_coef Fsqd
_refine_ls_weighting_details 'calc w=1/[\s^2^(Fo^2^)+(0.0982P)^2^+1201.9000P] where P=(Fo^2^+2Fc^2^)/3'
_refine_ls_weighting_scheme calc
_refine_ls_wR_factor_gt 0.1620
_refine_ls_wR_factor_ref 0.1691
_reflns_number_gt 37789
_reflns_number_total 45454
_reflns_threshold_expression >2sigma(I)
_cod_data_source_file c2dt31101a.txt
_cod_data_source_block Dy14
_cod_original_cell_volume 56872(20)
_cod_original_sg_symbol_H-M C2/c
_cod_database_code 7020033

loop_
_symmetry_equiv_pos_as_xyz
'x, y, z'
'-x, y, -z+1/2'
'x+1/2, y+1/2, z'
'-x+1/2, y+1/2, -z+1/2'
'-x, -y, -z'
'x, -y, z-1/2'
'-x+1/2, -y+1/2, -z'
'x+1/2, -y+1/2, z-1/2'

loop_
_atom_site_label
_atom_site_type_symbol
_atom_site_fract_x
_atom_site_fract_y
_atom_site_fract_z
_atom_site_U_iso_or_equiv
_atom_site_adp_type
_atom_site_occupancy
_atom_site_symmetry_multiplicity
_atom_site_calc_flag
_atom_site_refinement_flags
_atom_site_disorder_assembly
_atom_site_disorder_group
Dy1 Dy 0.136861(6) 0.23924(2) 0.547060(12) 0.028 Uani 1 1 d . A .
Dy2 Dy 0.081337(6) 0.47683(2) 0.556663(12) 0.030 Uani 1 1 d . A .
Dy3 Dy 0.107853(6) 0.40758(2) 0.658386(12) 0.028 Uani 1 1 d . . .
Dy4 Dy 0.090450(7) 0.34845(2) 0.496029(13) 0.032 Uani 1 1 d . A .
Dy5 Dy 0.129008(6) 0.25158(2) 0.659851(12) 0.029 Uani 1 1 d . . .
Dy6 Dy 0.169027(6) 0.501638(19) 0.677303(12) 0.027 Uani 1 1 d . . .
Dy7 Dy 0.193661(6) 0.314897(19) 0.702001(12) 0.028 Uani 1 1 d . . .
Dy8 Dy 0.173246(6) 0.50510(2) 0.585305(12) 0.028 Uani 1 1 d . . .
Dy9 Dy 0.191121(7) 0.30285(2) 0.585866(13) 0.030 Uani 1 1 d . . .
Dy10 Dy 0.117473(7) 0.50614(2) 0.505827(12) 0.031 Uani 1 1 d . A .
Dy11 Dy 0.127971(8) 0.13947(2) 0.439474(14) 0.042 Uani 1 1 d . . .
Dy12 Dy 0.058350(8) 0.34571(3) 0.694940(16) 0.047 Uani 1 1 d . . .
Dy13 Dy 0.176592(7) 0.72282(2) 0.591171(14) 0.036 Uani 1 1 d . . .
Dy14 Dy 0.114851(8) 0.69975(2) 0.510172(15) 0.043 Uani 1 1 d . . .
C1 C 0.14139(13) 0.3931(4) 0.5345(3) 0.025 Uani 1 1 d . . .
O1 O 0.15020(9) 0.3438(3) 0.54740(18) 0.031 Uani 1 1 d . . .
O2 O 0.15064(9) 0.4448(3) 0.53960(17) 0.028 Uani 1 1 d . . .
O3 O 0.12210(9) 0.3957(3) 0.51373(18) 0.030 Uani 1 1 d . . .
C2 C 0.10631(13) 0.3367(4) 0.5765(2) 0.027 Uani 1 1 d . . .
O4 O 0.11142(9) 0.2991(3) 0.55593(18) 0.030 Uani 1 1 d . . .
O5 O 0.11361(9) 0.3338(3) 0.61168(17) 0.028 Uani 1 1 d . . .
O6 O 0.09272(9) 0.3766(3) 0.55863(17) 0.027 Uani 1 1 d . . .
C3 C 0.15702(13) 0.2529(4) 0.6251(3) 0.026 Uani 1 1 d . . .
O7 O 0.16635(9) 0.2623(3) 0.60391(16) 0.027 Uani 1 1 d . . .
O8 O 0.13917(8) 0.2275(3) 0.61054(16) 0.025 Uani 1 1 d . . .
O9 O 0.16377(9) 0.2661(3) 0.65899(17) 0.027 Uani 1 1 d . . .
C4 C 0.09941(15) 0.2430(5) 0.4615(3) 0.036 Uani 1 1 d . . .
O10 O 0.11263(10) 0.2682(3) 0.49096(17) 0.032 Uani 1 1 d . A .
O11 O 0.08164(11) 0.2665(3) 0.44964(19) 0.041 Uani 1 1 d . A .
O12 O 0.10335(12) 0.1962(3) 0.4475(2) 0.049 Uani 1 1 d . A .
C5 C 0.16525(15) 0.2034(4) 0.5128(3) 0.035 Uani 1 1 d . . .
O13 O 0.16837(9) 0.2413(3) 0.54037(18) 0.032 Uani 1 1 d . A .
O14 O 0.14659(10) 0.1845(3) 0.49759(18) 0.034 Uani 1 1 d . A .
O15 O 0.17970(11) 0.1889(4) 0.5037(2) 0.053 Uani 1 1 d . A .
C6 C 0.15044(14) 0.3938(4) 0.6877(2) 0.031 Uani 1 1 d . . .
O16 O 0.13896(9) 0.3482(3) 0.68347(17) 0.029 Uani 1 1 d . . .
O17 O 0.14230(9) 0.4475(3) 0.68546(17) 0.026 Uani 1 1 d . . .
O18 O 0.16929(9) 0.3916(3) 0.69207(17) 0.027 Uani 1 1 d . . .
C7 C 0.18978(13) 0.4054(4) 0.6299(2) 0.026 Uani 1 1 d . . .
O19 O 0.19481(9) 0.3543(3) 0.64691(17) 0.031 Uani 1 1 d . . .
O20 O 0.18807(10) 0.4067(3) 0.59577(17) 0.031 Uani 1 1 d . . .
O21 O 0.18645(9) 0.4535(3) 0.64406(16) 0.026 Uani 1 1 d . . .
C8 C 0.12648(14) 0.4764(4) 0.5988(2) 0.028 Uani 1 1 d . . .
O22 O 0.14552(9) 0.4734(3) 0.61509(16) 0.028 Uani 1 1 d . . .
O23 O 0.11325(9) 0.4713(3) 0.61484(17) 0.029 Uani 1 1 d . . .
O24 O 0.11751(9) 0.4852(3) 0.56328(17) 0.028 Uani 1 1 d . . .
C9 C 0.06545(15) 0.4318(5) 0.6295(3) 0.037 Uani 1 1 d . . .
O25 O 0.07743(9) 0.4348(3) 0.61113(18) 0.031 Uani 1 1 d . . .
O26 O 0.07303(9) 0.4039(3) 0.66066(19) 0.036 Uani 1 1 d . . .
O27 O 0.04798(10) 0.4558(4) 0.6172(2) 0.045 Uani 1 1 d . . .
C10 C 0.09791(15) 0.2703(5) 0.6872(3) 0.041 Uani 1 1 d . . .
O28 O 0.10117(9) 0.3064(3) 0.66448(18) 0.032 Uani 1 1 d . . .
O29 O 0.10960(11) 0.2231(3) 0.6964(2) 0.041 Uani 1 1 d . . .
O30 O 0.08454(12) 0.2804(4) 0.6998(2) 0.049 Uani 1 1 d . . .
C11 C 0.17885(14) 0.6124(4) 0.6522(3) 0.032 Uani 1 1 d . . .
O31 O 0.18705(10) 0.5978(3) 0.68666(18) 0.034 Uani 1 1 d . . .
O32 O 0.17012(9) 0.5669(3) 0.63029(17) 0.028 Uani 1 1 d . . .
O33 O 0.17808(11) 0.6653(3) 0.64047(19) 0.039 Uani 1 1 d . . .
C12 C 0.15551(15) 0.6143(5) 0.5553(3) 0.035 Uani 1 1 d . . .
O34 O 0.17485(10) 0.6156(3) 0.56976(18) 0.032 Uani 1 1 d . . .
O35 O 0.14660(10) 0.5630(3) 0.54493(18) 0.034 Uani 1 1 d . . .
O36 O 0.14563(11) 0.6635(3) 0.5542(2) 0.043 Uani 1 1 d . . .
C13 C 0.09823(15) 0.6142(5) 0.5441(3) 0.039 Uani 1 1 d . . .
O37 O 0.10498(9) 0.5969(3) 0.51957(19) 0.037 Uani 1 1 d . . .
O38 O 0.08964(10) 0.5778(3) 0.5590(2) 0.039 Uani 1 1 d . . .
O39 O 0.09989(11) 0.6704(3) 0.5524(2) 0.040 Uani 1 1 d . . .
O43 O 0.08693(9) 0.4566(3) 0.50215(17) 0.030 Uani 1 1 d . . .
O44 O 0.05774(10) 0.5370(3) 0.5744(2) 0.042 Uani 1 1 d . . .
O45 O 0.09549(13) 0.3837(4) 0.4412(2) 0.050 Uani 1 1 d . . .
O46 O 0.20962(10) 0.2286(3) 0.56726(19) 0.037 Uani 1 1 d . . .
O47 O 0.16193(14) 0.1253(5) 0.4447(3) 0.066 Uani 1 1 d . A .
O48 O 0.03101(13) 0.4080(5) 0.6593(3) 0.068 Uani 1 1 d . . .
O49 O 0.08198(13) 0.6732(5) 0.4641(3) 0.081 Uani 1 1 d . . .
C14 C 0.03587(19) 0.2992(6) 0.4586(4) 0.058 Uani 1 1 d . . .
C15 C 0.0161(2) 0.2792(9) 0.4433(5) 0.099 Uani 1 1 d . . .
C16 C 0.04027(17) 0.3525(6) 0.4437(3) 0.056 Uani 1 1 d . A .
N2 N 0.04904(18) 0.2672(6) 0.4896(3) 0.068 Uani 1 1 d . A .
N3 N -0.0018(3) 0.2632(9) 0.4305(5) 0.123 Uani 1 1 d U . .
N4 N 0.0245(3) 0.3751(12) 0.4141(6) 0.174 Uani 1 1 d . . .
H4A H 0.0263 0.4075 0.4027 0.209 Uiso 1 1 calc R . .
H4B H 0.0125 0.3572 0.4064 0.209 Uiso 1 1 calc R . .
O50 O 0.06683(10) 0.2867(3) 0.5072(2) 0.044 Uani 1 1 d . . .
O51 O 0.05752(10) 0.3759(4) 0.4557(2) 0.049 Uani 1 1 d . . .
C17 C 0.17661(14) 0.2825(4) 0.7728(3) 0.043 Uani 1 1 d D . .
C18 C 0.16600(17) 0.2512(5) 0.7903(2) 0.055 Uani 1 1 d D . .
C19 C 0.19245(15) 0.3207(5) 0.7831(3) 0.045 Uani 1 1 d D . .
N5 N 0.16834(12) 0.2711(4) 0.7329(2) 0.035 Uani 1 1 d D . .
N6 N 0.1591(2) 0.2301(6) 0.8107(3) 0.084 Uani 1 1 d D . .
N7 N 0.19858(16) 0.3371(5) 0.8199(2) 0.057 Uani 1 1 d D . .
H7A H 0.2091 0.3612 0.8300 0.068 Uiso 1 1 calc R . .
H7B H 0.1919 0.3234 0.8330 0.068 Uiso 1 1 calc R . .
O52 O 0.15371(10) 0.2370(3) 0.72099(19) 0.041 Uani 1 1 d D . .
O53 O 0.20205(10) 0.3404(3) 0.76439(18) 0.038 Uani 1 1 d D . .
C20 C 0.21538(14) 0.1845(4) 0.6854(3) 0.038 Uani 1 1 d . . .
C21 C 0.22573(15) 0.1401(5) 0.6715(3) 0.039 Uani 1 1 d . . .
C22 C 0.21176(14) 0.1775(5) 0.7191(3) 0.036 Uani 1 1 d . . .
N8 N 0.20792(12) 0.2354(4) 0.6666(2) 0.037 Uani 1 1 d . . .
N9 N 0.23354(14) 0.1028(4) 0.6617(3) 0.047 Uani 1 1 d . . .
N10 N 0.21766(14) 0.1272(4) 0.7389(3) 0.048 Uani 1 1 d . . .
H10A H 0.2157 0.1231 0.7595 0.058 Uiso 1 1 calc R . .
H10B H 0.2235 0.0979 0.7314 0.058 Uiso 1 1 calc R . .
O54 O 0.21064(10) 0.2416(3) 0.6360(2) 0.040 Uani 1 1 d . . .
O55 O 0.20329(9) 0.2197(3) 0.7298(2) 0.037 Uani 1 1 d . . .
C23 C 0.23053(14) 0.4257(5) 0.7306(3) 0.033 Uani 1 1 d . . .
C24 C 0.24283(15) 0.4794(5) 0.7446(3) 0.037 Uani 1 1 d . . .
C25 C 0.24047(14) 0.3679(5) 0.7291(3) 0.034 Uani 1 1 d . . .
N11 N 0.21065(12) 0.4255(3) 0.7190(2) 0.030 Uani 1 1 d . . .
N12 N 0.25306(14) 0.5217(4) 0.7566(3) 0.043 Uani 1 1 d . . .
N13 N 0.26006(12) 0.3674(4) 0.7351(3) 0.043 Uani 1 1 d . . .
H13A H 0.2661 0.3332 0.7338 0.052 Uiso 1 1 calc R . .
H13B H 0.2671 0.4013 0.7405 0.052 Uiso 1 1 calc R . .
O56 O 0.20204(9) 0.4770(3) 0.72040(17) 0.031 Uani 1 1 d . . .
O57 O 0.22981(9) 0.3204(3) 0.72133(18) 0.034 Uani 1 1 d . . .
C26 C 0.13408(19) 0.5677(7) 0.4418(3) 0.056 Uani 1 1 d . A .
C27 C 0.1418(2) 0.6059(7) 0.4206(5) 0.078 Uani 1 1 d . . .
C28 C 0.13255(19) 0.5013(6) 0.4365(3) 0.050 Uani 1 1 d . A .
N14 N 0.12729(15) 0.5895(5) 0.4698(3) 0.074 Uani 1 1 d . . .
N15 N 0.1480(3) 0.6366(8) 0.4029(5) 0.122 Uani 1 1 d . . .
N16 N 0.13591(18) 0.4803(5) 0.4100(3) 0.056 Uani 1 1 d . . .
H16A H 0.1345 0.4412 0.4053 0.068 Uiso 1 1 calc R . .
H16B H 0.1396 0.5046 0.3959 0.068 Uiso 1 1 calc R . .
O58 O 0.12829(14) 0.6439(4) 0.4720(3) 0.075 Uani 1 1 d . A .
O59 O 0.12723(13) 0.4712(4) 0.4581(2) 0.054 Uani 1 1 d . . .
C29 C 0.0564(3) 0.5436(10) 0.3982(7) 0.186 Uiso 1 1 d D . .
C30 C 0.0625(3) 0.5981(9) 0.3886(6) 0.128 Uiso 1 1 d D . .
C31 C 0.0407(3) 0.5061(9) 0.3816(6) 0.136 Uiso 1 1 d D . .
N17 N 0.0716(3) 0.5146(11) 0.4309(7) 0.223 Uiso 1 1 d D A .
N18 N 0.0626(4) 0.6481(9) 0.3775(7) 0.167 Uiso 1 1 d D . .
N19 N 0.0254(3) 0.5397(11) 0.3553(6) 0.220 Uiso 1 1 d D . .
H19A H 0.0126 0.5278 0.3477 0.264 Uiso 1 1 calc R . .
H19B H 0.0285 0.5728 0.3461 0.264 Uiso 1 1 calc R . .
O60 O 0.08792(15) 0.5376(4) 0.4438(3) 0.068 Uiso 1 1 d D . .
O61 O 0.0366(3) 0.4588(9) 0.3951(6) 0.200 Uiso 1 1 d D . .
C32 C 0.1423(2) 0.2701(7) 0.3750(4) 0.200 Uiso 1 1 d D . .
C33 C 0.1370(4) 0.3261(7) 0.3845(6) 0.200 Uiso 1 1 d D A .
C34 C 0.1522(3) 0.2505(9) 0.3542(5) 0.200 Uiso 1 1 d D A .
N20 N 0.1378(4) 0.2205(6) 0.3957(5) 0.174 Uiso 1 1 d D A .
N21 N 0.1308(4) 0.3666(9) 0.3971(7) 0.200 Uiso 1 1 d D . .
N22 N 0.1652(3) 0.2945(9) 0.3502(6) 0.200 Uiso 1 1 d D . .
H22A H 0.1719 0.2879 0.3358 0.240 Uiso 1 1 calc R A .
H22B H 0.1668 0.3291 0.3621 0.240 Uiso 1 1 calc R . .
O62 O 0.1329(2) 0.2352(6) 0.4211(4) 0.115 Uiso 1 1 d D A .
O63 O 0.1500(3) 0.2012(8) 0.3371(5) 0.200 Uiso 1 1 d D . .
C35 C 0.1434(2) 0.7792(6) 0.4728(3) 0.053 Uani 1 1 d . . .
C36 C 0.1600(2) 0.8071(7) 0.4658(4) 0.073 Uani 1 1 d . . .
C37 C 0.12269(19) 0.7752(6) 0.4447(3) 0.054 Uani 1 1 d . . .
N23 N 0.14601(15) 0.7578(5) 0.5059(3) 0.052 Uani 1 1 d . . .
N24 N 0.1731(3) 0.8290(10) 0.4622(4) 0.134 Uani 1 1 d . . .
N25 N 0.11926(18) 0.7932(5) 0.4108(3) 0.067 Uani 1 1 d . . .
H25A H 0.1068 0.7930 0.3939 0.081 Uiso 1 1 calc R . .
H25B H 0.1295 0.8054 0.4050 0.081 Uiso 1 1 calc R . .
O64 O 0.16413(12) 0.7643(4) 0.5317(2) 0.056 Uani 1 1 d . . .
O65 O 0.10880(13) 0.7572(4) 0.4547(2) 0.060 Uani 1 1 d . . .
C38 C 0.1148(2) 0.8063(5) 0.5723(5) 0.069 Uani 1 1 d . . .
C39 C 0.1193(3) 0.8350(6) 0.6062(5) 0.082 Uani 1 1 d . . .
C40 C 0.0957(2) 0.8084(5) 0.5413(4) 0.060 Uani 1 1 d . . .
N26 N 0.12977(19) 0.7732(5) 0.5653(3) 0.065 Uani 1 1 d . . .
N27 N 0.1227(3) 0.8602(6) 0.6342(4) 0.097 Uani 1 1 d . . .
N28 N 0.08039(17) 0.8404(5) 0.5441(4) 0.073 Uani 1 1 d . . .
H28A H 0.0688 0.8439 0.5249 0.088 Uiso 1 1 calc R . .
H28B H 0.0819 0.8580 0.5650 0.088 Uiso 1 1 calc R . .
O66 O 0.14645(15) 0.7728(4) 0.5904(3) 0.073 Uani 1 1 d . . .
O67 O 0.09403(14) 0.7829(4) 0.5120(3) 0.068 Uani 1 1 d . . .
C209 C 0.0106(3) 0.2685(9) 0.6134(5) 0.200 Uiso 1 1 d D . .
C210 C 0.0144(4) 0.2208(11) 0.5942(7) 0.200 Uiso 1 1 d D . .
C211 C -0.0060(3) 0.2906(10) 0.6174(7) 0.200 Uiso 1 1 d D . .
N58 N 0.0290(3) 0.2990(11) 0.6391(7) 0.200 Uiso 1 1 d D . .
N59 N 0.0138(5) 0.1792(11) 0.5744(7) 0.200 Uiso 1 1 d D . .
N60 N -0.0216(3) 0.2484(10) 0.6045(7) 0.200 Uiso 1 1 d D . .
H60A H -0.0325 0.2523 0.6099 0.240 Uiso 1 1 calc R . .
H60B H -0.0207 0.2177 0.5910 0.240 Uiso 1 1 calc R . .
O68 O 0.04514(17) 0.2876(5) 0.6378(3) 0.086 Uiso 1 1 d D . .
O69 O -0.0071(3) 0.3345(9) 0.6368(6) 0.200 Uiso 1 1 d D . .
C41 C 0.09154(13) 0.1598(4) 0.5201(3) 0.039 Uani 1 1 d D A .
H41 H 0.0864 0.1991 0.5118 0.046 Uiso 1 1 calc R . .
C42 C 0.07747(13) 0.1122(4) 0.5133(3) 0.042 Uani 1 1 d D . .
H42 H 0.0633 0.1194 0.4998 0.050 Uiso 1 1 calc R . .
C43 C 0.08391(14) 0.0566(4) 0.5258(3) 0.043 Uani 1 1 d D . .
H43 H 0.0744 0.0241 0.5209 0.052 Uiso 1 1 calc R . .
C44 C 0.10495(14) 0.0464(4) 0.5463(3) 0.039 Uani 1 1 d D . .
C45 C 0.11878(12) 0.0959(4) 0.5509(3) 0.032 Uani 1 1 d D A .
C46 C 0.11293(15) -0.0122(4) 0.5618(3) 0.046 Uani 1 1 d D . .
H46 H 0.1039 -0.0457 0.5580 0.055 Uiso 1 1 calc R . .
C47 C 0.13337(16) -0.0195(5) 0.5819(4) 0.056 Uani 1 1 d D . .
H47 H 0.1384 -0.0574 0.5934 0.067 Uiso 1 1 calc R . .
C48 C 0.14026(12) 0.0872(4) 0.5705(2) 0.027 Uani 1 1 d D A .
C49 C 0.14748(14) 0.0302(4) 0.5858(3) 0.041 Uani 1 1 d D . .
C50 C 0.16870(15) 0.0228(5) 0.6051(3) 0.048 Uani 1 1 d D . .
H50 H 0.1740 -0.0148 0.6165 0.057 Uiso 1 1 calc R . .
C51 C 0.18157(14) 0.0702(4) 0.6071(3) 0.043 Uani 1 1 d D . .
H51 H 0.1959 0.0655 0.6192 0.051 Uiso 1 1 calc R . .
C52 C 0.17315(13) 0.1261(4) 0.5909(3) 0.035 Uani 1 1 d D A .
H52 H 0.1821 0.1591 0.5929 0.043 Uiso 1 1 calc R . .
N29 N 0.11166(9) 0.1534(3) 0.5376(2) 0.031 Uani 1 1 d D . .
N30 N 0.15279(9) 0.1350(3) 0.5726(2) 0.028 Uani 1 1 d D . .
C53 C 0.04663(15) 0.3635(5) 0.5503(3) 0.037 Uani 1 1 d . A .
H53 H 0.0586 0.3479 0.5691 0.044 Uiso 1 1 calc R . .
C54 C 0.02835(15) 0.3321(5) 0.5424(3) 0.041 Uani 1 1 d . . .
H54 H 0.0279 0.2963 0.5555 0.049 Uiso 1 1 calc R . .
C55 C 0.01089(15) 0.3542(5) 0.5150(3) 0.049 Uani 1 1 d . . .
H55 H -0.0018 0.3339 0.5093 0.058 Uiso 1 1 calc R . .
C56 C 0.01199(15) 0.4065(5) 0.4959(3) 0.043 Uani 1 1 d . . .
C57 C 0.03117(13) 0.4364(5) 0.5063(3) 0.033 Uani 1 1 d . A .
C58 C -0.00573(16) 0.4322(6) 0.4671(3) 0.053 Uani 1 1 d . . .
H58 H -0.0186 0.4130 0.4605 0.063 Uiso 1 1 calc R . .
C59 C -0.00410(16) 0.4832(6) 0.4495(3) 0.054 Uani 1 1 d . . .
H59 H -0.0159 0.4986 0.4302 0.065 Uiso 1 1 calc R . .
C60 C 0.03236(13) 0.4913(5) 0.4877(3) 0.036 Uani 1 1 d . A .
C61 C 0.01498(16) 0.5150(6) 0.4590(3) 0.048 Uani 1 1 d . . .
C62 C 0.01691(17) 0.5701(5) 0.4427(3) 0.051 Uani 1 1 d . . .
H62 H 0.0054 0.5874 0.4238 0.061 Uiso 1 1 calc R . .
C63 C 0.03522(17) 0.5981(5) 0.4540(3) 0.051 Uani 1 1 d . . .
H63 H 0.0368 0.6354 0.4433 0.061 Uiso 1 1 calc R . .
C64 C 0.05195(15) 0.5710(5) 0.4820(3) 0.046 Uani 1 1 d . A .
H64 H 0.0648 0.5907 0.4893 0.055 Uiso 1 1 calc R . .
N31 N 0.04829(12) 0.4139(4) 0.5331(2) 0.034 Uani 1 1 d . . .
N32 N 0.05105(12) 0.5204(4) 0.4988(2) 0.036 Uani 1 1 d . . .
C65 C 0.09444(15) 0.5562(4) 0.6612(3) 0.036 Uani 1 1 d . . .
H65 H 0.0902 0.5503 0.6354 0.043 Uiso 1 1 calc R . .
C66 C 0.09153(17) 0.6129(5) 0.6738(3) 0.047 Uani 1 1 d . . .
H66 H 0.0850 0.6444 0.6569 0.056 Uiso 1 1 calc R . .
C67 C 0.0984(2) 0.6229(6) 0.7117(4) 0.056 Uani 1 1 d . . .
H67 H 0.0967 0.6612 0.7211 0.067 Uiso 1 1 calc R . .
C68 C 0.10800(18) 0.5744(6) 0.7357(3) 0.049 Uani 1 1 d . . .
C69 C 0.10949(15) 0.5174(5) 0.7201(3) 0.037 Uani 1 1 d . . .
C70 C 0.1162(2) 0.5824(6) 0.7755(4) 0.065 Uani 1 1 d . . .
H70 H 0.1153 0.6205 0.7860 0.078 Uiso 1 1 calc R . .
C71 C 0.1253(2) 0.5346(7) 0.7973(4) 0.065 Uani 1 1 d . . .
H71 H 0.1313 0.5405 0.8232 0.078 Uiso 1 1 calc R . .
C72 C 0.11821(15) 0.4676(5) 0.7441(3) 0.039 Uani 1 1 d . . .
C73 C 0.12603(18) 0.4761(6) 0.7830(3) 0.049 Uani 1 1 d . . .
C74 C 0.13414(19) 0.4259(7) 0.8053(3) 0.058 Uani 1 1 d . . .
H74 H 0.1395 0.4300 0.8313 0.070 Uiso 1 1 calc R . .
C75 C 0.13440(16) 0.3706(6) 0.7896(3) 0.047 Uani 1 1 d . . .
H75 H 0.1399 0.3362 0.8047 0.056 Uiso 1 1 calc R . .
C76 C 0.12653(16) 0.3653(5) 0.7514(3) 0.040 Uani 1 1 d . . .
H76 H 0.1268 0.3268 0.7409 0.048 Uiso 1 1 calc R . .
N33 N 0.10292(12) 0.5095(4) 0.6834(2) 0.034 Uani 1 1 d . . .
N34 N 0.11852(11) 0.4128(4) 0.7288(2) 0.032 Uani 1 1 d . . .
C77 C 0.15287(18) 0.1132(5) 0.6836(4) 0.050 Uani 1 1 d . . .
H77 H 0.1645 0.1385 0.6939 0.060 Uiso 1 1 calc R . .
C78 C 0.1557(2) 0.0511(5) 0.6895(4) 0.062 Uani 1 1 d . . .
H78 H 0.1686 0.0347 0.7047 0.075 Uiso 1 1 calc R . .
C79 C 0.1391(2) 0.0146(6) 0.6725(4) 0.068 Uani 1 1 d . . .
H79 H 0.1409 -0.0281 0.6742 0.081 Uiso 1 1 calc R . .
C80 C 0.11949(19) 0.0386(5) 0.6526(4) 0.052 Uani 1 1 d . . .
C81 C 0.11877(17) 0.1027(4) 0.6486(3) 0.041 Uani 1 1 d . . .
C82 C 0.1021(2) 0.0026(5) 0.6359(5) 0.072 Uani 1 1 d . . .
H82 H 0.1030 -0.0402 0.6389 0.086 Uiso 1 1 calc R . .
C83 C 0.0837(2) 0.0296(6) 0.6153(4) 0.069 Uani 1 1 d . . .
H83 H 0.0719 0.0050 0.6046 0.083 Uiso 1 1 calc R . .
C84 C 0.09957(15) 0.1299(5) 0.6255(3) 0.037 Uani 1 1 d . . .
C85 C 0.08199(18) 0.0934(5) 0.6098(4) 0.048 Uani 1 1 d . . .
C86 C 0.06376(18) 0.1211(6) 0.5867(4) 0.061 Uani 1 1 d . . .
H86 H 0.0519 0.0973 0.5747 0.073 Uiso 1 1 calc R . .
C87 C 0.06312(17) 0.1826(6) 0.5816(4) 0.061 Uani 1 1 d . . .
H87 H 0.0506 0.2021 0.5673 0.073 Uiso 1 1 calc R . .
C88 C 0.08109(15) 0.2163(5) 0.5978(3) 0.043 Uani 1 1 d . . .
H88 H 0.0807 0.2587 0.5932 0.052 Uiso 1 1 calc R . .
N35 N 0.13498(12) 0.1402(4) 0.6646(2) 0.035 Uani 1 1 d . . .
N36 N 0.09905(13) 0.1908(4) 0.6198(2) 0.037 Uani 1 1 d . . .
C89 C 0.13341(15) 0.6182(4) 0.6422(3) 0.036 Uani 1 1 d . . .
H89 H 0.1305 0.5978 0.6195 0.043 Uiso 1 1 calc R . .
C90 C 0.12517(16) 0.6776(5) 0.6417(3) 0.044 Uani 1 1 d . . .
H90 H 0.1173 0.6964 0.6190 0.053 Uiso 1 1 calc R . .
C91 C 0.12871(17) 0.7066(5) 0.6738(3) 0.046 Uani 1 1 d . . .
H91 H 0.1231 0.7457 0.6737 0.055 Uiso 1 1 calc R . .
C92 C 0.14052(17) 0.6793(5) 0.7071(3) 0.045 Uani 1 1 d . . .
C93 C 0.14849(16) 0.6199(5) 0.7062(3) 0.039 Uani 1 1 d . . .
C94 C 0.1441(2) 0.7060(6) 0.7423(4) 0.063 Uani 1 1 d . . .
H94 H 0.1392 0.7458 0.7432 0.075 Uiso 1 1 calc R . .
C95 C 0.1545(3) 0.6757(6) 0.7746(4) 0.073 Uani 1 1 d . . .
H95 H 0.1561 0.6936 0.7975 0.088 Uiso 1 1 calc R . .
C96 C 0.16049(16) 0.5895(5) 0.7401(3) 0.038 Uani 1 1 d . . .
C97 C 0.1631(2) 0.6158(6) 0.7737(3) 0.057 Uani 1 1 d . . .
C98 C 0.1734(3) 0.5827(7) 0.8059(4) 0.074 Uani 1 1 d . . .
H98 H 0.1754 0.5996 0.8292 0.089 Uiso 1 1 calc R . .
C99 C 0.1808(2) 0.5251(7) 0.8035(3) 0.064 Uani 1 1 d . . .
H99 H 0.1871 0.5008 0.8247 0.077 Uiso 1 1 calc R . .
C100 C 0.17842(17) 0.5048(6) 0.7688(3) 0.047 Uani 1 1 d . . .
H100 H 0.1841 0.4664 0.7673 0.057 Uiso 1 1 calc R . .
N37 N 0.14490(12) 0.5906(4) 0.6732(2) 0.032 Uani 1 1 d . . .
N38 N 0.16897(12) 0.5342(4) 0.7379(2) 0.036 Uani 1 1 d . . .
C101 C 0.18030(17) 0.5018(5) 0.5050(3) 0.038 Uani 1 1 d . . .
H101 H 0.1666 0.4879 0.4967 0.046 Uiso 1 1 calc R . .
C102 C 0.18904(18) 0.5123(5) 0.4791(3) 0.046 Uani 1 1 d . . .
H102 H 0.1810 0.5073 0.4536 0.055 Uiso 1 1 calc R . .
C103 C 0.20887(19) 0.5295(6) 0.4900(3) 0.052 Uani 1 1 d . . .
H103 H 0.2149 0.5362 0.4725 0.063 Uiso 1 1 calc R . .
C104 C 0.22043(17) 0.5372(5) 0.5284(4) 0.050 Uani 1 1 d . . .
C105 C 0.21053(15) 0.5278(4) 0.5533(3) 0.034 Uani 1 1 d . . .
C106 C 0.24175(19) 0.5539(7) 0.5423(4) 0.065 Uani 1 1 d . . .
H106 H 0.2486 0.5587 0.5260 0.078 Uiso 1 1 calc R . .
C107 C 0.25195(18) 0.5627(6) 0.5796(3) 0.057 Uani 1 1 d . . .
H107 H 0.2660 0.5733 0.5889 0.068 Uiso 1 1 calc R . .
C108 C 0.22107(15) 0.5388(4) 0.5912(3) 0.036 Uani 1 1 d . . .
C109 C 0.24199(16) 0.5564(5) 0.6042(3) 0.045 Uani 1 1 d . . .
C110 C 0.25192(17) 0.5686(5) 0.6424(4) 0.053 Uani 1 1 d . . .
H110 H 0.2658 0.5811 0.6522 0.064 Uiso 1 1 calc R . .
C111 C 0.24145(16) 0.5623(5) 0.6653(3) 0.047 Uani 1 1 d . . .
H111 H 0.2480 0.5701 0.6909 0.056 Uiso 1 1 calc R . .
C112 C 0.22112(15) 0.5444(5) 0.6502(3) 0.036 Uani 1 1 d . . .
H112 H 0.2141 0.5401 0.6663 0.043 Uiso 1 1 calc R . .
N39 N 0.19048(12) 0.5106(4) 0.5407(2) 0.034 Uani 1 1 d . . .
N40 N 0.21075(12) 0.5327(4) 0.6143(2) 0.033 Uani 1 1 d . . .
C113 C 0.18038(19) 0.3421(5) 0.4960(3) 0.045 Uani 1 1 d . . .
H113 H 0.1672 0.3294 0.4940 0.054 Uiso 1 1 calc R . .
C114 C 0.1833(2) 0.3556(6) 0.4639(3) 0.060 Uani 1 1 d . . .
H114 H 0.1724 0.3530 0.4405 0.072 Uiso 1 1 calc R . .
C115 C 0.2025(2) 0.3727(6) 0.4671(4) 0.066 Uani 1 1 d . . .
H115 H 0.2052 0.3805 0.4457 0.080 Uiso 1 1 calc R . .
C116 C 0.2183(2) 0.3788(6) 0.5024(4) 0.057 Uani 1 1 d . . .
C117 C 0.21389(17) 0.3634(5) 0.5327(3) 0.039 Uani 1 1 d . . .
C118 C 0.2383(2) 0.3990(6) 0.5072(4) 0.063 Uani 1 1 d . . .
H118 H 0.2415 0.4067 0.4863 0.076 Uiso 1 1 calc R . .
C119 C 0.2527(2) 0.4072(6) 0.5411(5) 0.069 Uani 1 1 d . . .
H119 H 0.2655 0.4241 0.5436 0.083 Uiso 1 1 calc R . .
C120 C 0.22935(16) 0.3680(5) 0.5689(3) 0.042 Uani 1 1 d . . .
C121 C 0.24927(17) 0.3910(5) 0.5739(4) 0.049 Uani 1 1 d . . .
C122 C 0.2637(2) 0.3977(6) 0.6092(5) 0.066 Uani 1 1 d . . .
H122 H 0.2769 0.4135 0.6130 0.079 Uiso 1 1 calc R . .
C123 C 0.25905(19) 0.3815(7) 0.6385(4) 0.070 Uani 1 1 d . . .
H123 H 0.2688 0.3870 0.6628 0.084 Uiso 1 1 calc R . .
C124 C 0.23946(16) 0.3563(5) 0.6327(3) 0.046 Uani 1 1 d . . .
H124 H 0.2365 0.3440 0.6532 0.055 Uiso 1 1 calc R . .
N41 N 0.19511(13) 0.3460(4) 0.5298(2) 0.037 Uani 1 1 d . . .
N42 N 0.22556(13) 0.3500(4) 0.5991(3) 0.038 Uani 1 1 d . . .
C125 C 0.0869(3) 0.1928(8) 0.3636(5) 0.060 Uiso 0.52 1 d PD A 1
H125 H 0.0870 0.2233 0.3807 0.071 Uiso 0.52 1 calc PR A 1
C126 C 0.0717(3) 0.1953(9) 0.3281(6) 0.089 Uiso 0.52 1 d PD A 1
H126 H 0.0620 0.2274 0.3218 0.106 Uiso 0.52 1 calc PR A 1
C127 C 0.0705(3) 0.1529(9) 0.3032(5) 0.094 Uiso 0.52 1 d PD A 1
H127 H 0.0604 0.1554 0.2790 0.113 Uiso 0.52 1 calc PR A 1
C128 C 0.0846(3) 0.1042(11) 0.3131(5) 0.089 Uiso 0.52 1 d PD A 1
C129 C 0.1001(3) 0.1046(8) 0.3496(4) 0.059 Uiso 0.52 1 d PD A 1
C130 C 0.0849(5) 0.0587(13) 0.2867(6) 0.142 Uiso 0.52 1 d PD A 1
H130 H 0.0756 0.0614 0.2618 0.170 Uiso 0.52 1 calc PR A 1
C131 C 0.0987(5) 0.0120(13) 0.2976(6) 0.132 Uiso 0.52 1 d PD A 1
H131 H 0.0982 -0.0196 0.2808 0.159 Uiso 0.52 1 calc PR A 1
C132 C 0.1146(3) 0.0563(9) 0.3604(5) 0.080 Uiso 0.52 1 d PD A 1
C133 C 0.1141(4) 0.0111(10) 0.3348(5) 0.084 Uiso 0.52 1 d PD A 1
C134 C 0.1293(4) -0.0340(12) 0.3460(7) 0.123 Uiso 0.52 1 d PD A 1
H134 H 0.1294 -0.0652 0.3295 0.148 Uiso 0.52 1 calc PR A 1
C135 C 0.1440(4) -0.0324(11) 0.3810(7) 0.096 Uiso 0.52 1 d PD A 1
H135 H 0.1546 -0.0618 0.3888 0.115 Uiso 0.52 1 calc PR A 1
C136 C 0.1430(3) 0.0137(9) 0.4053(5) 0.069 Uiso 0.52 1 d PD A 1
H136 H 0.1529 0.0132 0.4298 0.082 Uiso 0.52 1 calc PR A 1
N43 N 0.1014(3) 0.1504(7) 0.3749(5) 0.062 Uiso 0.52 1 d PD A 1
N44 N 0.1289(2) 0.0586(7) 0.3954(4) 0.049 Uiso 0.52 1 d PD A 1
C225 C 0.0849(4) 0.1762(10) 0.3642(8) 0.147 Uiso 0.48 1 d PD A 2
H225 H 0.0859 0.2105 0.3793 0.176 Uiso 0.48 1 calc PR A 2
C226 C 0.0682(3) 0.1723(10) 0.3305(7) 0.103 Uiso 0.48 1 d PD A 2
H226 H 0.0586 0.2045 0.3229 0.124 Uiso 0.48 1 calc PR A 2
C227 C 0.0657(3) 0.1237(11) 0.3091(7) 0.120 Uiso 0.48 1 d PD A 2
H227 H 0.0546 0.1221 0.2858 0.144 Uiso 0.48 1 calc PR A 2
C228 C 0.0795(4) 0.0745(12) 0.3211(7) 0.117 Uiso 0.48 1 d PD A 2
C229 C 0.0969(3) 0.0822(9) 0.3549(6) 0.070 Uiso 0.48 1 d PD A 2
C230 C 0.0784(4) 0.0225(13) 0.2977(7) 0.127 Uiso 0.48 1 d PD A 2
H230 H 0.0679 0.0204 0.2738 0.152 Uiso 0.48 1 calc PR A 2
C231 C 0.0924(5) -0.0234(13) 0.3102(7) 0.140 Uiso 0.48 1 d PD A 2
H231 H 0.0910 -0.0590 0.2959 0.168 Uiso 0.48 1 calc PR A 2
C232 C 0.1119(3) 0.0354(8) 0.3669(5) 0.068 Uiso 0.48 1 d PD A 2
C233 C 0.1093(4) -0.0175(9) 0.3456(6) 0.084 Uiso 0.48 1 d PD A 2
C234 C 0.1236(4) -0.0648(10) 0.3594(7) 0.111 Uiso 0.48 1 d PD A 2
H234 H 0.1217 -0.1021 0.3465 0.134 Uiso 0.48 1 calc PR A 2
C235 C 0.1401(3) -0.0566(9) 0.3918(6) 0.067 Uiso 0.48 1 d PD A 2
H235 H 0.1505 -0.0865 0.4006 0.081 Uiso 0.48 1 calc PR A 2
C236 C 0.1413(3) -0.0026(8) 0.4119(5) 0.052 Uiso 0.48 1 d PD A 2
H236 H 0.1525 0.0021 0.4347 0.062 Uiso 0.48 1 calc PR A 2
N243 N 0.0996(3) 0.1344(7) 0.3762(5) 0.055 Uiso 0.48 1 d PD A 2
N244 N 0.1275(2) 0.0431(6) 0.4003(4) 0.038 Uiso 0.48 1 d PD A 2
C137 C 0.08066(18) 0.0794(6) 0.4251(3) 0.053 Uani 1 1 d . . .
H137 H 0.0767 0.1185 0.4147 0.064 Uiso 1 1 calc R A .
C138 C 0.06508(19) 0.0353(6) 0.4211(4) 0.064 Uani 1 1 d . A .
H138 H 0.0511 0.0445 0.4080 0.077 Uiso 1 1 calc R . .
C139 C 0.0711(2) -0.0210(7) 0.4369(4) 0.070 Uani 1 1 d . . .
H139 H 0.0611 -0.0512 0.4346 0.084 Uiso 1 1 calc R A .
C140 C 0.09187(19) -0.0340(5) 0.4564(3) 0.050 Uani 1 1 d . A .
C141 C 0.10591(17) 0.0125(5) 0.4590(3) 0.042 Uani 1 1 d . . .
C142 C 0.0984(2) -0.0907(6) 0.4736(4) 0.067 Uani 1 1 d . . .
H142 H 0.0886 -0.1211 0.4720 0.080 Uiso 1 1 calc R A .
C143 C 0.1188(2) -0.1018(5) 0.4928(4) 0.069 Uani 1 1 d . A .
H143 H 0.1233 -0.1407 0.5031 0.083 Uiso 1 1 calc R . .
C144 C 0.12732(17) 0.0024(5) 0.4804(3) 0.042 Uani 1 1 d . A .
C145 C 0.1336(2) -0.0544(5) 0.4971(4) 0.057 Uani 1 1 d . . .
C146 C 0.1550(2) -0.0621(6) 0.5173(4) 0.073 Uani 1 1 d . A .
H146 H 0.1602 -0.1005 0.5276 0.087 Uiso 1 1 calc R . .
C147 C 0.1676(2) -0.0164(6) 0.5218(4) 0.060 Uani 1 1 d . . .
H147 H 0.1817 -0.0210 0.5367 0.072 Uiso 1 1 calc R A .
C148 C 0.16025(19) 0.0396(6) 0.5043(3) 0.052 Uani 1 1 d . A .
H148 H 0.1696 0.0719 0.5071 0.062 Uiso 1 1 calc R . .
N45 N 0.10020(13) 0.0678(4) 0.4427(2) 0.043 Uani 1 1 d . A .
N46 N 0.14051(13) 0.0484(4) 0.4839(2) 0.042 Uani 1 1 d . A .
C149 C 0.0290(4) 0.4051(7) 0.7406(6) 0.137 Uiso 1 1 d D . .
H149 H 0.0288 0.4410 0.7272 0.165 Uiso 1 1 calc R . .
C150 C 0.0227(5) 0.4099(9) 0.7701(8) 0.209 Uiso 1 1 d D . .
H150 H 0.0205 0.4487 0.7784 0.251 Uiso 1 1 calc R . .
C151 C 0.0197(5) 0.3602(9) 0.7867(8) 0.200 Uiso 1 1 d D . .
H151 H 0.0132 0.3625 0.8038 0.240 Uiso 1 1 calc R . .
C152 C 0.0263(5) 0.3038(9) 0.7782(8) 0.200 Uiso 1 1 d D . .
C153 C 0.0332(4) 0.3023(6) 0.7482(6) 0.158 Uiso 1 1 d D . .
C154 C 0.0232(5) 0.2478(9) 0.7947(8) 0.200 Uiso 1 1 d D . .
H154 H 0.0188 0.2490 0.8146 0.240 Uiso 1 1 calc R . .
C155 C 0.0266(5) 0.1929(9) 0.7814(8) 0.200 Uiso 1 1 d D . .
H155 H 0.0230 0.1563 0.7900 0.240 Uiso 1 1 calc R . .
C156 C 0.0396(5) 0.2455(6) 0.7385(7) 0.167 Uiso 1 1 d D . .
C157 C 0.0359(5) 0.1916(8) 0.7541(8) 0.200 Uiso 1 1 d D . .
C158 C 0.0455(5) 0.1384(9) 0.7486(8) 0.200 Uiso 1 1 d D . .
H158 H 0.0475 0.1045 0.7645 0.240 Uiso 1 1 calc R . .
C159 C 0.0518(5) 0.1372(8) 0.7196(8) 0.200 Uiso 1 1 d D . .
H159 H 0.0552 0.0999 0.7112 0.240 Uiso 1 1 calc R . .
C160 C 0.0533(5) 0.1927(8) 0.7025(8) 0.200 Uiso 1 1 d D . .
H160 H 0.0582 0.1917 0.6833 0.240 Uiso 1 1 calc R . .
N47 N 0.03535(18) 0.3545(5) 0.7297(3) 0.067 Uiso 1 1 d D . .
N48 N 0.0479(2) 0.2473(5) 0.7124(3) 0.081 Uiso 1 1 d D . .
C161 C 0.0602(2) 0.5002(7) 0.7115(5) 0.075 Uiso 1 1 d . . .
H161 H 0.0549 0.5012 0.6854 0.090 Uiso 1 1 calc R . .
C162 C 0.0606(3) 0.5542(10) 0.7322(6) 0.107 Uiso 1 1 d . . .
H162 H 0.0553 0.5914 0.7200 0.129 Uiso 1 1 calc R . .
C163 C 0.0686(3) 0.5509(10) 0.7696(6) 0.100 Uiso 1 1 d . . .
H163 H 0.0689 0.5865 0.7834 0.119 Uiso 1 1 calc R . .
C164 C 0.0761(3) 0.4994(10) 0.7875(6) 0.102 Uiso 1 1 d . . .
C165 C 0.0751(2) 0.4470(7) 0.7666(4) 0.067 Uiso 1 1 d . . .
C166 C 0.0842(4) 0.4918(11) 0.8274(7) 0.118 Uiso 1 1 d . . .
H166 H 0.0834 0.5249 0.8423 0.142 Uiso 1 1 calc R . .
C167 C 0.0922(4) 0.4418(11) 0.8431(7) 0.116 Uiso 1 1 d . . .
H167 H 0.0993 0.4420 0.8691 0.140 Uiso 1 1 calc R . .
C168 C 0.0824(2) 0.3917(7) 0.7831(4) 0.073 Uiso 1 1 d . . .
C169 C 0.0913(3) 0.3869(9) 0.8245(5) 0.095 Uiso 1 1 d . . .
C170 C 0.0996(3) 0.3309(9) 0.8389(6) 0.096 Uiso 1 1 d . . .
H170 H 0.1064 0.3277 0.8648 0.115 Uiso 1 1 calc R . .
C171 C 0.0984(3) 0.2805(9) 0.8183(5) 0.098 Uiso 1 1 d . . .
H171 H 0.1034 0.2422 0.8291 0.118 Uiso 1 1 calc R . .
C172 C 0.0894(3) 0.2890(8) 0.7793(5) 0.079 Uiso 1 1 d . . .
H172 H 0.0890 0.2553 0.7640 0.095 Uiso 1 1 calc R . .
N49 N 0.06754(17) 0.4482(5) 0.7297(3) 0.060 Uiso 1 1 d . . .
N50 N 0.08138(18) 0.3410(5) 0.7630(3) 0.064 Uiso 1 1 d . . .
C173 C 0.17216(19) 0.7825(6) 0.6692(4) 0.052 Uani 1 1 d . . .
H173 H 0.1644 0.7462 0.6655 0.063 Uiso 1 1 calc R . .
C174 C 0.17359(19) 0.8186(6) 0.6990(3) 0.053 Uani 1 1 d . . .
H174 H 0.1673 0.8066 0.7154 0.064 Uiso 1 1 calc R . .
C175 C 0.18421(19) 0.8720(5) 0.7042(3) 0.052 Uani 1 1 d . . .
H175 H 0.1853 0.8982 0.7240 0.062 Uiso 1 1 calc R . .
C176 C 0.19357(16) 0.8871(5) 0.6793(3) 0.044 Uani 1 1 d . . .
C177 C 0.19068(14) 0.8480(4) 0.6493(3) 0.034 Uani 1 1 d . . .
C178 C 0.20583(16) 0.9405(5) 0.6833(3) 0.043 Uani 1 1 d . . .
H178 H 0.2083 0.9667 0.7037 0.052 Uiso 1 1 calc R . .
C179 C 0.21383(17) 0.9536(5) 0.6585(3) 0.050 Uani 1 1 d . . .
H179 H 0.2220 0.9890 0.6621 0.059 Uiso 1 1 calc R . .
C180 C 0.19875(15) 0.8637(4) 0.6218(3) 0.037 Uani 1 1 d . . .
C181 C 0.21075(15) 0.9178(5) 0.6273(3) 0.043 Uani 1 1 d . . .
C182 C 0.21827(16) 0.9301(5) 0.5991(3) 0.049 Uani 1 1 d . . .
H182 H 0.2270 0.9640 0.6016 0.058 Uiso 1 1 calc R . .
C183 C 0.21327(16) 0.8944(5) 0.5687(4) 0.048 Uani 1 1 d . . .
H183 H 0.2178 0.9042 0.5496 0.057 Uiso 1 1 calc R . .
C184 C 0.20135(17) 0.8431(5) 0.5662(3) 0.043 Uani 1 1 d . . .
H184 H 0.1979 0.8187 0.5447 0.052 Uiso 1 1 calc R . .
N51 N 0.18080(14) 0.7947(4) 0.6454(3) 0.043 Uani 1 1 d . . .
N52 N 0.19459(13) 0.8262(4) 0.5917(2) 0.040 Uani 1 1 d . . .
C185 C 0.22075(17) 0.7212(5) 0.6732(3) 0.045 Uani 1 1 d . . .
H185 H 0.2108 0.7193 0.6839 0.054 Uiso 1 1 calc R . .
C186 C 0.24152(19) 0.7291(6) 0.6963(4) 0.058 Uani 1 1 d . . .
H186 H 0.2453 0.7331 0.7221 0.069 Uiso 1 1 calc R . .
C187 C 0.2562(2) 0.7310(6) 0.6818(4) 0.063 Uani 1 1 d . . .
H187 H 0.2701 0.7373 0.6975 0.076 Uiso 1 1 calc R . .
C188 C 0.2509(2) 0.7239(6) 0.6444(5) 0.072 Uani 1 1 d . . .
C189 C 0.22955(16) 0.7180(5) 0.6214(3) 0.044 Uani 1 1 d . . .
C190 C 0.2647(2) 0.7233(8) 0.6269(5) 0.090 Uani 1 1 d . . .
H190 H 0.2788 0.7281 0.6418 0.108 Uiso 1 1 calc R . .
C191 C 0.2594(3) 0.7163(10) 0.5905(6) 0.103 Uani 1 1 d . . .
H191 H 0.2696 0.7160 0.5803 0.124 Uiso 1 1 calc R . .
C192 C 0.22320(16) 0.7103(5) 0.5825(4) 0.047 Uani 1 1 d . . .
C193 C 0.2375(2) 0.7092(6) 0.5662(4) 0.067 Uani 1 1 d . . .
C194 C 0.2311(3) 0.7010(8) 0.5283(5) 0.083 Uani 1 1 d . . .
H194 H 0.2407 0.7028 0.5167 0.099 Uiso 1 1 calc R . .
C195 C 0.2106(2) 0.6902(6) 0.5078(4) 0.068 Uani 1 1 d . . .
H195 H 0.2057 0.6824 0.4821 0.082 Uiso 1 1 calc R . .
C196 C 0.1972(2) 0.6913(5) 0.5263(4) 0.056 Uani 1 1 d . . .
H196 H 0.1832 0.6832 0.5124 0.067 Uiso 1 1 calc R . .
N53 N 0.21465(14) 0.7163(4) 0.6361(3) 0.044 Uani 1 1 d . . .
N54 N 0.20271(15) 0.7028(4) 0.5622(3) 0.046 Uani 1 1 d . . .
C197 C 0.2615(3) 0.2175(13) 0.6259(5) 0.067 Uiso 0.50 1 d PD B -1
H197 H 0.2548 0.2027 0.6411 0.081 Uiso 0.50 1 calc PR B -1
C198 C 0.2820(3) 0.2350(13) 0.6423(6) 0.067 Uiso 0.50 1 d PD B -1
H198 H 0.2883 0.2380 0.6683 0.081 Uiso 0.50 1 calc PR B -1
C199 C 0.2928(3) 0.2476(13) 0.6217(6) 0.073 Uiso 0.50 1 d PD B -1
H199 H 0.3071 0.2529 0.6328 0.087 Uiso 0.50 1 calc PR B -1
C200 C 0.2822(3) 0.2529(13) 0.5829(5) 0.070 Uiso 0.50 1 d PD B -1
C201 C 0.2610(3) 0.2383(10) 0.5669(4) 0.047 Uiso 0.50 1 d PD B -1
C202 C 0.2918(4) 0.2761(15) 0.5584(6) 0.085 Uiso 0.50 1 d PD B -1
H202 H 0.3052 0.2925 0.5683 0.102 Uiso 0.50 1 calc PR B -1
C203 C 0.2811(4) 0.2738(19) 0.5211(6) 0.064 Uiso 0.50 1 d PD B -1
H203 H 0.2881 0.2827 0.5054 0.077 Uiso 0.50 1 calc PR B -1
C204 C 0.2496(3) 0.2392(17) 0.5274(4) 0.044 Uiso 0.50 1 d PD B -1
C205 C 0.2597(3) 0.2584(12) 0.5045(5) 0.058 Uiso 0.50 1 d PD B -1
C206 C 0.2485(4) 0.258(2) 0.4658(6) 0.075 Uiso 0.50 1 d PD B -1
H206 H 0.2548 0.2699 0.4495 0.090 Uiso 0.50 1 calc PR B -1
C207 C 0.2286(3) 0.2393(13) 0.4522(6) 0.065 Uiso 0.50 1 d PD B -1
H207 H 0.2208 0.2404 0.4265 0.078 Uiso 0.50 1 calc PR B -1
C208 C 0.2195(4) 0.2185(16) 0.4764(5) 0.049 Uiso 0.50 1 d PD B -1
H208 H 0.2060 0.2025 0.4666 0.059 Uiso 0.50 1 calc PR B -1
N55 N 0.2510(3) 0.2209(9) 0.5896(4) 0.052 Uiso 0.50 1 d PD B -1
N56 N 0.2298(2) 0.2212(9) 0.5136(4) 0.052 Uiso 0.50 1 d PD B -1

loop_
_atom_site_aniso_label
_atom_site_aniso_U_11
_atom_site_aniso_U_22
_atom_site_aniso_U_33
_atom_site_aniso_U_23
_atom_site_aniso_U_13
_atom_site_aniso_U_12
Dy1 0.019 0.027 0.032 0.000 0.004 -0.001
Dy2 0.017 0.030 0.034 0.005 0.002 0.002
Dy3 0.019 0.031 0.032 0.003 0.005 0.003
Dy4 0.023 0.031 0.032 0.001 0.001 -0.002
Dy5 0.021 0.029 0.034 0.003 0.007 0.000
Dy6 0.020 0.026 0.029 0.002 0.002 0.000
Dy7 0.019 0.026 0.031 0.004 0.002 0.001
Dy8 0.022 0.027 0.030 0.002 0.003 -0.002
Dy9 0.024 0.029 0.037 -0.003 0.011 -0.005
Dy10 0.025 0.031 0.031 0.005 0.002 -0.003
Dy11 0.044 0.043 0.035 -0.004 0.012 -0.006
Dy12 0.033 0.064 0.050 0.007 0.020 0.004
Dy13 0.033 0.026 0.042 0.003 0.006 -0.005
Dy14 0.036 0.031 0.053 0.011 0.006 0.002
C1 0.017 0.026 0.035 -0.002 0.012 -0.005
O1 0.023 0.021 0.044 0.002 0.007 -0.002
O2 0.023 0.024 0.034 0.003 0.007 -0.003
O3 0.026 0.020 0.039 0.000 0.007 -0.004
C2 0.017 0.032 0.027 0.001 0.002 -0.010
O4 0.021 0.030 0.035 0.003 0.006 0.001
O5 0.025 0.022 0.033 0.003 0.006 0.005
O6 0.020 0.022 0.033 0.003 0.002 0.003
C3 0.014 0.021 0.042 0.001 0.009 -0.001
O7 0.016 0.031 0.028 -0.001 0.002 -0.003
O8 0.013 0.027 0.031 0.003 0.003 -0.001
O9 0.021 0.027 0.031 -0.005 0.007 -0.005
C4 0.028 0.040 0.034 0.005 0.005 -0.004
O10 0.031 0.026 0.029 0.003 0.001 0.000
O11 0.033 0.037 0.040 0.001 0.000 0.007
O12 0.044 0.040 0.046 -0.011 -0.002 0.009
C5 0.031 0.028 0.043 -0.003 0.010 -0.003
O13 0.024 0.033 0.039 -0.007 0.010 -0.002
O14 0.024 0.039 0.035 -0.002 0.008 0.000
O15 0.035 0.063 0.067 -0.030 0.027 -0.006
C6 0.019 0.041 0.023 0.006 -0.001 0.005
O16 0.020 0.030 0.035 0.004 0.008 -0.003
O17 0.022 0.021 0.032 0.001 0.007 0.001
O18 0.019 0.019 0.038 0.005 0.006 0.004
C7 0.014 0.027 0.029 0.004 0.001 -0.003
O19 0.021 0.034 0.032 -0.001 0.004 -0.003
O20 0.030 0.028 0.032 0.001 0.008 0.000
O21 0.022 0.024 0.024 0.001 0.001 -0.002
C8 0.032 0.024 0.025 0.002 0.006 0.000
O22 0.014 0.032 0.027 0.001 -0.005 0.000
O23 0.017 0.030 0.031 0.000 0.002 0.001
O24 0.017 0.028 0.033 0.004 0.002 0.002
C9 0.027 0.045 0.037 0.007 0.009 0.005
O25 0.016 0.038 0.035 0.008 0.004 0.005
O26 0.019 0.045 0.044 0.004 0.012 0.005
O27 0.020 0.060 0.056 0.015 0.015 0.013
C10 0.026 0.056 0.043 0.009 0.014 -0.002
O28 0.024 0.028 0.041 0.005 0.010 -0.002
O29 0.036 0.042 0.045 0.015 0.016 0.007
O30 0.043 0.055 0.060 0.017 0.030 0.011
C11 0.029 0.028 0.036 -0.003 0.009 0.002
O31 0.028 0.030 0.035 0.001 0.004 -0.004
O32 0.027 0.020 0.033 0.004 0.004 -0.003
O33 0.044 0.032 0.036 0.001 0.007 -0.005
C12 0.026 0.043 0.029 0.012 0.003 -0.004
O34 0.028 0.024 0.038 -0.002 0.006 -0.008
O35 0.029 0.023 0.039 0.007 0.000 -0.003
O36 0.034 0.027 0.052 0.004 -0.002 0.001
C13 0.025 0.035 0.043 0.013 -0.002 0.007
O37 0.020 0.033 0.046 0.005 0.001 0.001
O38 0.031 0.024 0.052 0.008 0.007 0.001
O39 0.039 0.019 0.058 0.005 0.014 0.003
O43 0.024 0.023 0.036 0.005 0.003 -0.001
O44 0.024 0.042 0.053 0.002 0.008 0.010
O45 0.055 0.053 0.038 0.006 0.013 -0.010
O46 0.030 0.036 0.043 -0.007 0.012 0.003
O47 0.057 0.094 0.063 -0.029 0.039 -0.022
O48 0.043 0.087 0.078 0.021 0.027 0.006
O49 0.037 0.087 0.080 0.043 -0.021 -0.018
C14 0.047 0.061 0.058 -0.007 0.009 0.016
C15 0.038 0.131 0.110 -0.048 0.008 -0.051
C16 0.028 0.070 0.045 -0.012 -0.014 0.003
N2 0.055 0.076 0.075 -0.013 0.025 -0.010
N3 0.123 0.123 0.123 0.000 0.047 0.000
N4 0.139 0.226 0.129 0.035 0.022 0.056
O50 0.022 0.048 0.060 -0.003 0.013 -0.017
O51 0.023 0.055 0.051 -0.008 -0.007 0.003
C17 0.036 0.042 0.050 0.014 0.018 0.013
C18 0.057 0.064 0.046 0.007 0.021 0.011
C19 0.044 0.044 0.039 0.010 0.008 0.011
N5 0.027 0.031 0.047 0.010 0.013 0.008
N6 0.104 0.097 0.061 0.013 0.044 0.006
N7 0.065 0.068 0.026 -0.008 0.005 -0.001
O52 0.031 0.040 0.048 0.012 0.011 0.001
O53 0.039 0.038 0.033 0.003 0.008 0.003
C20 0.019 0.027 0.053 -0.001 -0.001 -0.002
C21 0.023 0.032 0.050 0.002 0.002 -0.002
C22 0.020 0.035 0.047 0.006 0.005 0.006
N8 0.029 0.031 0.044 -0.002 0.006 0.000
N9 0.031 0.047 0.061 -0.001 0.014 0.002
N10 0.045 0.034 0.057 0.009 0.010 0.013
O54 0.031 0.041 0.045 0.001 0.010 -0.003
O55 0.019 0.031 0.052 0.016 0.004 0.005
C23 0.021 0.038 0.029 0.002 -0.002 -0.009
C24 0.025 0.039 0.037 0.006 0.003 0.005
C25 0.019 0.040 0.036 0.000 0.002 -0.001
N11 0.028 0.027 0.029 0.005 0.004 0.002
N12 0.039 0.037 0.045 -0.004 0.009 -0.008
N13 0.019 0.038 0.059 -0.006 0.000 -0.002
O56 0.023 0.027 0.033 0.002 -0.001 0.005
O57 0.018 0.032 0.041 0.001 0.000 0.000
C26 0.045 0.089 0.037 0.001 0.019 -0.001
C27 0.075 0.054 0.080 0.010 0.002 -0.002
C28 0.051 0.053 0.046 0.012 0.018 0.007
N14 0.038 0.071 0.074 0.050 -0.020 -0.030
N15 0.137 0.091 0.120 0.044 0.031 -0.030
N16 0.090 0.046 0.043 0.007 0.038 -0.001
O58 0.058 0.066 0.074 0.027 -0.004 -0.020
O59 0.051 0.071 0.041 0.011 0.018 0.011
C35 0.061 0.046 0.043 0.006 0.009 -0.010
C36 0.067 0.083 0.055 0.012 0.008 -0.035
C37 0.050 0.045 0.049 0.003 -0.001 -0.001
N23 0.046 0.050 0.052 0.001 0.010 -0.008
N24 0.090 0.220 0.080 0.041 0.018 -0.062
N25 0.059 0.087 0.046 0.016 0.010 -0.006
O64 0.046 0.055 0.048 0.005 -0.003 -0.015
O65 0.045 0.058 0.063 0.024 0.005 0.002
C38 0.064 0.027 0.115 0.000 0.034 0.010
C39 0.090 0.029 0.111 0.031 0.019 0.013
C40 0.056 0.029 0.101 0.018 0.036 0.004
N26 0.080 0.035 0.069 0.000 0.015 -0.013
N27 0.142 0.052 0.085 0.008 0.029 0.028
N28 0.053 0.041 0.115 -0.006 0.020 0.010
O66 0.061 0.044 0.095 0.009 0.008 -0.006
O67 0.059 0.039 0.104 0.029 0.030 0.010
C41 0.032 0.039 0.041 0.008 0.010 -0.006
C42 0.017 0.050 0.047 -0.002 0.000 -0.007
C43 0.025 0.039 0.063 -0.001 0.013 -0.011
C44 0.030 0.036 0.052 -0.004 0.017 -0.009
C45 0.025 0.030 0.038 -0.003 0.008 -0.002
C46 0.035 0.021 0.079 -0.001 0.019 -0.007
C47 0.036 0.031 0.089 0.010 0.011 0.007
C48 0.023 0.022 0.032 -0.003 0.006 0.000
C49 0.030 0.025 0.056 0.001 0.004 0.001
C50 0.032 0.037 0.061 0.003 0.003 0.001
C51 0.028 0.034 0.056 0.002 0.004 0.007
C52 0.032 0.025 0.045 0.001 0.009 -0.003
N29 0.014 0.035 0.036 0.006 0.002 -0.001
N30 0.018 0.028 0.032 -0.003 0.002 -0.004
C53 0.024 0.039 0.039 0.002 0.004 -0.002
C54 0.028 0.042 0.051 0.003 0.012 -0.004
C55 0.017 0.059 0.065 0.004 0.011 -0.005
C56 0.019 0.048 0.053 0.005 0.004 0.006
C57 0.016 0.043 0.034 0.003 0.001 -0.001
C58 0.018 0.060 0.064 0.012 -0.002 0.000
C59 0.016 0.072 0.058 0.014 -0.004 0.008
C60 0.009 0.058 0.033 0.003 -0.002 0.004
C61 0.027 0.059 0.048 0.002 0.002 0.006
C62 0.035 0.054 0.055 0.019 0.009 0.015
C63 0.039 0.045 0.058 0.030 0.008 0.011
C64 0.021 0.049 0.054 0.015 0.000 -0.002
N31 0.022 0.036 0.039 0.006 0.006 0.008
N32 0.025 0.036 0.041 0.006 0.007 0.003
C65 0.028 0.033 0.041 -0.005 0.007 0.002
C66 0.042 0.039 0.056 0.001 0.016 0.003
C67 0.059 0.041 0.072 -0.019 0.030 0.005
C68 0.046 0.058 0.043 -0.005 0.019 0.007
C69 0.025 0.040 0.042 -0.012 0.009 -0.004
C70 0.080 0.057 0.053 -0.018 0.018 0.006
C71 0.071 0.070 0.045 -0.018 0.011 -0.012
C72 0.023 0.058 0.036 -0.003 0.011 -0.003
C73 0.045 0.062 0.033 -0.003 0.008 0.002
C74 0.045 0.084 0.038 -0.011 0.007 0.003
C75 0.035 0.056 0.037 0.013 0.001 0.004
C76 0.034 0.052 0.032 0.003 0.008 0.007
N33 0.024 0.034 0.040 -0.006 0.007 0.005
N34 0.022 0.044 0.024 -0.001 0.004 0.004
C77 0.043 0.031 0.068 -0.006 0.011 0.006
C78 0.066 0.037 0.070 0.004 0.011 0.022
C79 0.077 0.032 0.091 0.005 0.028 0.009
C80 0.053 0.036 0.067 -0.009 0.021 -0.008
C81 0.048 0.024 0.056 -0.005 0.028 -0.008
C82 0.090 0.022 0.102 -0.002 0.035 -0.007
C83 0.068 0.056 0.087 -0.013 0.033 -0.023
C84 0.033 0.035 0.049 -0.004 0.023 0.000
C85 0.044 0.028 0.069 -0.003 0.017 -0.015
C86 0.034 0.063 0.082 -0.021 0.018 -0.021
C87 0.020 0.075 0.077 -0.015 0.008 -0.006
C88 0.029 0.038 0.053 0.005 0.006 -0.001
N35 0.031 0.033 0.043 0.004 0.016 0.002
N36 0.030 0.037 0.042 0.000 0.013 -0.008
C89 0.028 0.026 0.050 0.005 0.011 0.000
C90 0.034 0.041 0.052 0.010 0.010 0.005
C91 0.038 0.029 0.060 0.000 0.008 0.004
C92 0.045 0.027 0.066 0.002 0.023 0.005
C93 0.034 0.043 0.046 0.003 0.022 0.009
C94 0.081 0.039 0.067 -0.011 0.027 0.022
C95 0.120 0.051 0.051 -0.007 0.035 0.020
C96 0.035 0.036 0.037 -0.006 0.007 0.002
C97 0.063 0.062 0.042 -0.013 0.017 0.012
C98 0.106 0.078 0.036 0.007 0.025 0.036
C99 0.068 0.083 0.034 0.006 0.012 0.019
C100 0.042 0.066 0.029 0.004 0.008 0.009
N37 0.026 0.028 0.035 0.002 0.005 0.001
N38 0.028 0.032 0.043 -0.005 0.009 -0.001
C101 0.039 0.037 0.037 0.003 0.012 -0.004
C102 0.045 0.052 0.035 -0.002 0.010 -0.009
C103 0.049 0.069 0.042 0.001 0.021 0.000
C104 0.037 0.049 0.070 0.007 0.027 -0.001
C105 0.030 0.026 0.043 0.005 0.012 -0.001
C106 0.042 0.085 0.075 -0.002 0.029 -0.020
C107 0.035 0.073 0.057 -0.001 0.013 -0.022
C108 0.029 0.029 0.049 0.006 0.017 -0.004
C109 0.028 0.042 0.057 0.001 0.009 -0.006
C110 0.029 0.049 0.069 0.007 0.004 -0.008
C111 0.034 0.042 0.045 0.011 -0.005 -0.017
C112 0.028 0.036 0.040 0.005 0.010 -0.009
N39 0.030 0.031 0.038 0.008 0.010 -0.002
N40 0.024 0.030 0.037 0.005 0.004 0.005
C113 0.054 0.033 0.046 0.002 0.016 0.006
C114 0.082 0.056 0.041 -0.001 0.024 -0.010
C115 0.096 0.062 0.059 0.002 0.049 -0.013
C116 0.071 0.043 0.072 0.013 0.047 0.003
C117 0.044 0.032 0.049 0.000 0.026 -0.006
C118 0.073 0.054 0.088 -0.003 0.059 -0.009
C119 0.065 0.052 0.116 -0.002 0.063 -0.016
C120 0.038 0.036 0.061 -0.008 0.028 -0.009
C121 0.035 0.046 0.074 0.011 0.028 0.002
C122 0.043 0.050 0.116 0.009 0.043 -0.017
C123 0.034 0.082 0.072 -0.021 -0.002 -0.013
C124 0.030 0.053 0.050 -0.011 0.009 -0.011
N41 0.042 0.028 0.041 0.005 0.017 0.003
N42 0.029 0.035 0.054 -0.003 0.020 -0.004
C137 0.048 0.053 0.046 -0.005 0.004 -0.006
C138 0.035 0.065 0.079 -0.014 0.007 -0.016
C139 0.058 0.060 0.081 -0.007 0.014 -0.025
C140 0.058 0.030 0.056 -0.012 0.016 -0.013
C141 0.043 0.036 0.041 -0.008 0.010 -0.004
C142 0.084 0.041 0.072 -0.015 0.025 -0.028
C143 0.086 0.020 0.083 0.005 0.013 -0.002
C144 0.044 0.036 0.042 -0.006 0.012 0.001
C145 0.065 0.039 0.059 0.002 0.015 0.013
C146 0.084 0.037 0.079 0.003 0.011 0.029
C147 0.047 0.048 0.064 -0.010 -0.001 0.017
C148 0.049 0.050 0.051 -0.012 0.012 0.001
N45 0.030 0.045 0.044 -0.004 0.005 -0.003
N46 0.034 0.039 0.044 -0.015 0.005 0.002
C173 0.053 0.043 0.065 -0.008 0.026 -0.007
C174 0.047 0.061 0.054 0.001 0.021 -0.002
C175 0.052 0.042 0.052 -0.008 0.009 -0.001
C176 0.031 0.037 0.052 -0.003 0.003 0.007
C177 0.022 0.025 0.045 -0.001 0.003 0.002
C178 0.036 0.031 0.050 0.000 0.002 0.000
C179 0.039 0.025 0.067 0.003 0.001 -0.004
C180 0.029 0.023 0.042 0.004 -0.003 0.002
C181 0.025 0.031 0.055 0.009 -0.003 0.004
C182 0.033 0.038 0.066 0.021 0.009 -0.004
C183 0.034 0.033 0.064 0.014 0.006 -0.006
C184 0.042 0.040 0.042 0.007 0.011 -0.002
N51 0.043 0.028 0.059 0.002 0.019 -0.006
N52 0.031 0.029 0.050 0.013 0.004 0.002
C185 0.041 0.028 0.049 0.003 0.000 -0.010
C186 0.053 0.048 0.054 -0.007 -0.001 -0.008
C187 0.047 0.059 0.061 -0.005 -0.004 -0.012
C188 0.045 0.055 0.109 -0.009 0.021 -0.013
C189 0.036 0.031 0.057 0.004 0.008 -0.004
C190 0.051 0.104 0.115 -0.028 0.031 -0.028
C191 0.062 0.127 0.135 -0.010 0.055 -0.001
C192 0.031 0.038 0.073 -0.009 0.021 -0.011
C193 0.071 0.059 0.081 -0.009 0.040 -0.014
C194 0.089 0.092 0.088 -0.009 0.057 -0.014
C195 0.079 0.055 0.078 0.003 0.038 0.005
C196 0.073 0.033 0.058 -0.003 0.021 -0.009
N53 0.044 0.024 0.051 0.009 0.005 -0.005
N54 0.059 0.029 0.050 -0.003 0.018 -0.010

loop_
_atom_type_symbol
_atom_type_description
_atom_type_scat_dispersion_real
_atom_type_scat_dispersion_imag
_atom_type_scat_source
C C 0.0033 0.0016 'International Tables Vol C Tables 4.2.6.8 and 6.1.1.4'
H H 0.0000 0.0000 'International Tables Vol C Tables 4.2.6.8 and 6.1.1.4'
N N 0.0061 0.0033 'International Tables Vol C Tables 4.2.6.8 and 6.1.1.4'
O O 0.0106 0.0060 'International Tables Vol C Tables 4.2.6.8 and 6.1.1.4'
Dy Dy -0.1892 4.4098 'International Tables Vol C Tables 4.2.6.8 and 6.1.1.4'

loop_
_geom_angle_atom_site_label_1
_geom_angle_atom_site_label_2
_geom_angle_atom_site_label_3
_geom_angle
O10 Dy1 O13 106.2(2)
O10 Dy1 O4 69.9(2)
O13 Dy1 O4 144.8(2)
O10 Dy1 O8 137.5(2)
O13 Dy1 O8 114.9(2)
O4 Dy1 O8 70.5(2)
O10 Dy1 O7 151.0(2)
O13 Dy1 O7 65.4(2)
O4 Dy1 O7 100.4(2)
O8 Dy1 O7 52.7(2)
O10 Dy1 O1 83.7(2)
O13 Dy1 O1 66.9(2)
O4 Dy1 O1 78.0(2)
O8 Dy1 O1 102.4(2)
O7 Dy1 O1 67.4(2)
O10 Dy1 N29 80.9(2)
O13 Dy1 N29 130.2(2)
O4 Dy1 N29 84.5(2)
O8 Dy1 N29 80.7(2)
O7 Dy1 N29 126.5(2)
O1 Dy1 N29 159.8(2)
O10 Dy1 N30 132.1(2)
O13 Dy1 N30 76.6(2)
O4 Dy1 N30 133.0(2)
O8 Dy1 N30 70.3(2)
O7 Dy1 N30 74.9(2)
O1 Dy1 N30 135.4(2)
N29 Dy1 N30 64.56(19)
O10 Dy1 O14 74.1(2)
O13 Dy1 O14 52.2(2)
O4 Dy1 O14 143.7(2)
O8 Dy1 O14 141.3(2)
O7 Dy1 O14 113.6(2)
O1 Dy1 O14 103.0(2)
N29 Dy1 O14 85.2(2)
N30 Dy1 O14 71.1(2)
O10 Dy1 C3 151.5(2)
O13 Dy1 C3 90.8(2)
O4 Dy1 C3 83.0(2)
O8 Dy1 C3 26.9(2)
O7 Dy1 C3 26.1(2)
O1 Dy1 C3 82.2(2)
N29 Dy1 C3 105.7(2)
N30 Dy1 C3 73.4(2)
O14 Dy1 C3 133.3(2)
O10 Dy1 C5 91.5(3)
O13 Dy1 C5 26.1(2)
O4 Dy1 C5 156.3(3)
O8 Dy1 C5 130.6(2)
O7 Dy1 C5 88.8(2)
O1 Dy1 C5 85.8(2)
N29 Dy1 C5 107.5(3)
N30 Dy1 C5 70.4(3)
O14 Dy1 C5 26.2(2)
C3 Dy1 C5 112.0(3)
O10 Dy1 Dy9 123.14(17)
O13 Dy1 Dy9 35.13(16)
O4 Dy1 Dy9 116.33(15)
O8 Dy1 Dy9 88.18(13)
O7 Dy1 Dy9 35.51(14)
O1 Dy1 Dy9 48.37(14)
N29 Dy1 Dy9 151.57(14)
N30 Dy1 Dy9 87.08(14)
O14 Dy1 Dy9 87.38(14)
C3 Dy1 Dy9 61.39(17)
C5 Dy1 Dy9 61.22(19)
O38 Dy2 O6 146.5(2)
O38 Dy2 O43 95.2(2)
O6 Dy2 O43 71.2(2)
O38 Dy2 O44 69.7(3)
O6 Dy2 O44 140.3(2)
O43 Dy2 O44 137.2(2)
O38 Dy2 O25 116.5(2)
O6 Dy2 O25 76.5(2)
O43 Dy2 O25 146.8(2)
O44 Dy2 O25 68.6(2)
O38 Dy2 O24 71.7(2)
O6 Dy2 O24 74.8(2)
O43 Dy2 O24 65.4(2)
O44 Dy2 O24 136.4(2)
O25 Dy2 O24 113.3(2)
O38 Dy2 O23 83.3(2)
O6 Dy2 O23 75.4(2)
O43 Dy2 O23 114.1(2)
O44 Dy2 O23 104.0(2)
O25 Dy2 O23 63.4(2)
O24 Dy2 O23 51.7(2)
O38 Dy2 N31 136.2(2)
O6 Dy2 N31 75.9(2)
O43 Dy2 N31 91.1(2)
O44 Dy2 N31 76.5(3)
O25 Dy2 N31 73.5(2)
O24 Dy2 N31 147.1(2)
O23 Dy2 N31 132.4(2)
O38 Dy2 N32 78.0(2)
O6 Dy2 N32 121.9(2)
O43 Dy2 N32 69.6(2)
O44 Dy2 N32 68.1(3)
O25 Dy2 N32 124.4(2)
O24 Dy2 N32 121.9(2)
O23 Dy2 N32 161.3(2)
N31 Dy2 N32 63.8(3)
O38 Dy2 C8 77.1(2)
O6 Dy2 C8 72.3(2)
O43 Dy2 C8 89.2(2)
O44 Dy2 C8 123.4(2)
O25 Dy2 C8 88.3(2)
O24 Dy2 C8 25.6(2)
O23 Dy2 C8 26.1(2)
N31 Dy2 C8 146.4(2)
N32 Dy2 C8 145.5(3)
O38 Dy2 Dy10 69.40(19)
O6 Dy2 Dy10 83.51(16)
O43 Dy2 Dy10 35.67(15)
O44 Dy2 Dy10 136.17(18)
O25 Dy2 Dy10 146.91(14)
O24 Dy2 Dy10 34.73(14)
O23 Dy2 Dy10 86.32(15)
N31 Dy2 Dy10 126.73(19)
N32 Dy2 Dy10 88.53(19)
C8 Dy2 Dy10 60.35(18)
O38 Dy2 Dy4 128.85(19)
O6 Dy2 Dy4 37.09(15)
O43 Dy2 Dy4 35.67(15)
O44 Dy2 Dy4 149.38(17)
O25 Dy2 Dy4 111.10(16)
O24 Dy2 Dy4 73.27(15)
O23 Dy2 Dy4 102.52(14)
N31 Dy2 Dy4 74.36(19)
N32 Dy2 Dy4 90.48(19)
C8 Dy2 Dy4 86.75(18)
Dy10 Dy2 Dy4 60.534(17)
O28 Dy3 O25 99.7(2)
O28 Dy3 O23 138.4(2)
O25 Dy3 O23 67.9(2)
O28 Dy3 O17 121.1(2)
O25 Dy3 O17 136.7(2)
O23 Dy3 O17 71.7(2)
O28 Dy3 O16 68.1(2)
O25 Dy3 O16 152.3(2)
O23 Dy3 O16 104.0(2)
O17 Dy3 O16 54.0(2)
O28 Dy3 O26 73.8(2)
O25 Dy3 O26 54.0(2)
O23 Dy3 O26 118.8(2)
O17 Dy3 O26 146.7(2)
O16 Dy3 O26 136.2(2)
O28 Dy3 N33 138.8(3)
O25 Dy3 N33 81.8(2)
O23 Dy3 N33 80.7(3)
O17 Dy3 N33 76.9(2)
O16 Dy3 N33 124.1(2)
O26 Dy3 N33 74.3(2)
O28 Dy3 N34 85.4(3)
O25 Dy3 N34 130.4(2)
O23 Dy3 N34 133.7(2)
O17 Dy3 N34 71.4(2)
O16 Dy3 N34 75.0(2)
O26 Dy3 N34 81.4(2)
N33 Dy3 N34 64.5(3)
O28 Dy3 O5 64.1(2)
O25 Dy3 O5 86.9(2)
O23 Dy3 O5 75.3(2)
O17 Dy3 O5 97.7(2)
O16 Dy3 O5 65.5(2)
O26 Dy3 O5 115.4(2)
N33 Dy3 O5 155.9(2)
N34 Dy3 O5 136.5(2)
O28 Dy3 C6 94.8(3)
O25 Dy3 C6 151.6(3)
O23 Dy3 C6 85.1(2)
O17 Dy3 C6 27.7(2)
O16 Dy3 C6 26.7(2)
O26 Dy3 C6 154.4(2)
N33 Dy3 C6 103.0(3)
N34 Dy3 C6 74.8(3)
O5 Dy3 C6 77.7(2)
O28 Dy3 C9 89.7(3)
O25 Dy3 C9 27.3(3)
O23 Dy3 C9 92.2(3)
O17 Dy3 C9 147.6(3)
O16 Dy3 C9 157.8(3)
O26 Dy3 C9 27.2(3)
N33 Dy3 C9 72.8(3)
N34 Dy3 C9 104.6(3)
O5 Dy3 C9 105.4(3)
C6 Dy3 C9 175.4(3)
O28 Dy3 Dy5 37.68(16)
O25 Dy3 Dy5 119.55(17)
O23 Dy3 Dy5 112.53(15)
O17 Dy3 Dy5 89.84(14)
O16 Dy3 Dy5 37.01(15)
O26 Dy3 Dy5 111.32(16)
N33 Dy3 Dy5 157.55(19)
N34 Dy3 Dy5 94.23(18)
O5 Dy3 Dy5 42.74(13)
C6 Dy3 Dy5 62.1(2)
C9 Dy3 Dy5 122.5(2)
O3 Dy4 O50 152.6(2)
O3 Dy4 O51 133.1(3)
O50 Dy4 O51 71.1(3)
O3 Dy4 O43 69.7(2)
O50 Dy4 O43 116.7(2)
O51 Dy4 O43 72.4(2)
O3 Dy4 O10 76.7(2)
O50 Dy4 O10 97.1(2)
O51 Dy4 O10 129.9(2)
O43 Dy4 O10 145.3(2)
O3 Dy4 O45 70.8(2)
O50 Dy4 O45 135.4(3)
O51 Dy4 O45 76.5(3)
O43 Dy4 O45 80.2(3)
O10 Dy4 O45 80.8(3)
O3 Dy4 O11 119.3(2)
O50 Dy4 O11 73.4(3)
O51 Dy4 O11 77.6(2)
O43 Dy4 O11 142.0(2)
O10 Dy4 O11 52.7(2)
O45 Dy4 O11 70.3(3)
O3 Dy4 O6 84.5(2)
O50 Dy4 O6 74.8(2)
O51 Dy4 O6 105.9(2)
O43 Dy4 O6 68.0(2)
O10 Dy4 O6 117.8(2)
O45 Dy4 O6 145.0(2)
O11 Dy4 O6 144.7(2)
O3 Dy4 O4 75.9(2)
O50 Dy4 O4 77.2(2)
O51 Dy4 O4 145.8(3)
O43 Dy4 O4 112.5(2)
O10 Dy4 O4 65.8(2)
O45 Dy4 O4 137.2(2)
O11 Dy4 O4 105.5(2)
O6 Dy4 O4 52.1(2)
O3 Dy4 C4 98.1(3)
O50 Dy4 C4 85.4(3)
O51 Dy4 C4 103.4(3)
O43 Dy4 C4 153.0(3)
O10 Dy4 C4 26.6(2)
O45 Dy4 C4 73.0(3)
O11 Dy4 C4 26.1(2)
O6 Dy4 C4 136.6(2)
O4 Dy4 C4 86.2(2)
O3 Dy4 C2 77.9(2)
O50 Dy4 C2 75.6(3)
O51 Dy4 C2 128.5(3)
O43 Dy4 C2 89.5(2)
O10 Dy4 C2 91.8(2)
O45 Dy4 C2 148.7(2)
O11 Dy4 C2 127.9(2)
O6 Dy4 C2 26.0(2)
O4 Dy4 C2 26.2(2)
C4 Dy4 C2 112.0(3)
O3 Dy4 Dy2 81.91(16)
O50 Dy4 Dy2 90.6(2)
O51 Dy4 Dy2 82.56(19)
O43 Dy4 Dy2 34.76(16)
O10 Dy4 Dy2 147.36(15)
O45 Dy4 Dy2 114.9(2)
O11 Dy4 Dy2 157.69(16)
O6 Dy4 Dy2 34.72(13)
O4 Dy4 Dy2 85.32(15)
C4 Dy4 Dy2 171.3(2)
C2 Dy4 Dy2 59.43(19)
O16 Dy5 O8 113.0(2)
O16 Dy5 O28 68.7(2)
O8 Dy5 O28 134.2(2)
O16 Dy5 O52 74.2(2)
O8 Dy5 O52 117.2(2)
O28 Dy5 O52 107.4(2)
O16 Dy5 O29 98.9(2)
O8 Dy5 O29 147.8(2)
O28 Dy5 O29 53.9(2)
O52 Dy5 O29 74.4(2)
O16 Dy5 N35 149.2(2)
O8 Dy5 N35 75.2(2)
O28 Dy5 N35 128.2(2)
O52 Dy5 N35 75.7(3)
O29 Dy5 N35 79.5(3)
O16 Dy5 N36 143.1(2)
O8 Dy5 N36 79.4(2)
O28 Dy5 N36 78.0(3)
O52 Dy5 N36 132.8(3)
O29 Dy5 N36 72.3(3)
N35 Dy5 N36 66.2(3)
O16 Dy5 O9 74.8(2)
O8 Dy5 O9 53.65(19)
O28 Dy5 O9 141.9(2)
O52 Dy5 O9 71.7(2)
O29 Dy5 O9 146.0(2)
N35 Dy5 O9 89.3(2)
N36 Dy5 O9 131.7(2)
O16 Dy5 O5 67.8(2)
O8 Dy5 O5 74.3(2)
O28 Dy5 O5 64.1(2)
O52 Dy5 O5 141.5(2)
O29 Dy5 O5 116.6(2)
N35 Dy5 O5 140.5(2)
N36 Dy5 O5 84.0(2)
O9 Dy5 O5 92.4(2)
O16 Dy5 C3 91.3(2)
O8 Dy5 C3 27.4(2)
O28 Dy5 C3 142.5(2)
O52 Dy5 C3 96.3(3)
O29 Dy5 C3 163.6(2)
N35 Dy5 C3 85.2(3)
N36 Dy5 C3 106.8(3)
O9 Dy5 C3 26.7(2)
O5 Dy5 C3 79.2(2)
O16 Dy5 C10 82.8(3)
O8 Dy5 C10 150.3(3)
O28 Dy5 C10 26.8(3)
O52 Dy5 C10 90.8(3)
O29 Dy5 C10 27.1(3)
N35 Dy5 C10 104.5(3)
N36 Dy5 C10 73.7(3)
O9 Dy5 C10 154.5(3)
O5 Dy5 C10 90.3(3)
C3 Dy5 C10 169.3(3)
O16 Dy5 Dy3 38.89(15)
O8 Dy5 Dy3 115.98(14)
O28 Dy5 Dy3 36.44(15)
O52 Dy5 Dy3 105.84(17)
O29 Dy5 Dy3 86.12(17)
N35 Dy5 Dy3 164.58(19)
N36 Dy5 Dy3 104.2(2)
O9 Dy5 Dy3 105.83(14)
O5 Dy5 Dy3 43.88(14)
C3 Dy5 Dy3 109.65(18)
C10 Dy5 Dy3 60.4(2)
O17 Dy6 O56 114.2(2)
O17 Dy6 O21 117.6(2)
O56 Dy6 O21 73.2(2)
O17 Dy6 O32 133.0(2)
O56 Dy6 O32 112.3(2)
O21 Dy6 O32 70.2(2)
O17 Dy6 O31 145.4(2)
O56 Dy6 O31 77.0(2)
O21 Dy6 O31 96.9(2)
O32 Dy6 O31 54.2(2)
O17 Dy6 O22 74.6(2)
O56 Dy6 O22 139.7(2)
O21 Dy6 O22 68.5(2)
O32 Dy6 O22 65.7(2)
O31 Dy6 O22 119.3(2)
O17 Dy6 N38 73.7(2)
O56 Dy6 N38 75.2(2)
O21 Dy6 N38 148.3(2)
O32 Dy6 N38 125.8(2)
O31 Dy6 N38 78.3(3)
O22 Dy6 N38 141.0(2)
O17 Dy6 O18 53.9(2)
O56 Dy6 O18 72.1(2)
O21 Dy6 O18 74.5(2)
O32 Dy6 O18 140.7(2)
O31 Dy6 O18 149.1(2)
O22 Dy6 O18 85.8(2)
N38 Dy6 O18 93.4(2)
O17 Dy6 N37 81.1(2)
O56 Dy6 N37 132.2(2)
O21 Dy6 N37 141.7(2)
O32 Dy6 N37 73.0(2)
O31 Dy6 N37 68.9(2)
O22 Dy6 N37 87.2(2)
N38 Dy6 N37 66.1(3)
O18 Dy6 N37 134.7(2)
O17 Dy6 C11 143.5(2)
O56 Dy6 C11 98.1(2)
O21 Dy6 C11 86.8(2)
O32 Dy6 C11 27.6(2)
O31 Dy6 C11 27.2(2)
O22 Dy6 C11 92.0(2)
N38 Dy6 C11 100.2(3)
O18 Dy6 C11 160.7(2)
N37 Dy6 C11 64.1(3)
O17 Dy6 C6 27.4(2)
O56 Dy6 C6 95.2(2)
O21 Dy6 C6 94.2(2)
O32 Dy6 C6 141.4(2)
O31 Dy6 C6 163.9(2)
O22 Dy6 C6 75.8(2)
N38 Dy6 C6 86.1(3)
O18 Dy6 C6 27.0(2)
N37 Dy6 C6 108.5(3)
C11 Dy6 C6 166.4(3)
O17 Dy6 Dy8 120.46(15)
O56 Dy6 Dy8 105.86(17)
O21 Dy6 Dy8 39.02(14)
O32 Dy6 Dy8 36.31(15)
O31 Dy6 Dy8 84.05(16)
O22 Dy6 Dy8 46.93(15)
N38 Dy6 Dy8 161.63(19)
O18 Dy6 Dy8 104.40(15)
N37 Dy6 Dy8 102.83(18)
C11 Dy6 Dy8 61.5(2)
C6 Dy6 Dy8 111.81(19)
O18 Dy7 O55 142.1(2)
O18 Dy7 O53 82.9(2)
O55 Dy7 O53 79.5(2)
O18 Dy7 O19 82.2(2)
O55 Dy7 O19 130.6(2)
O53 Dy7 O19 141.4(2)
O18 Dy7 O57 130.6(2)
O55 Dy7 O57 79.1(2)
O53 Dy7 O57 81.1(2)
O19 Dy7 O57 82.1(2)
O18 Dy7 O9 79.1(2)
O55 Dy7 O9 87.0(2)
O53 Dy7 O9 129.9(2)
O19 Dy7 O9 81.4(2)
O57 Dy7 O9 143.1(2)
O18 Dy7 N8 142.3(2)
O55 Dy7 N8 63.5(3)
O53 Dy7 N8 134.8(2)
O19 Dy7 N8 67.1(2)
O57 Dy7 N8 67.9(2)
O9 Dy7 N8 75.3(2)
O18 Dy7 N11 67.5(2)
O55 Dy7 N11 132.4(2)
O53 Dy7 N11 67.4(2)
O19 Dy7 N11 74.0(2)
O57 Dy7 N11 63.3(2)
O9 Dy7 N11 140.5(2)
N8 Dy7 N11 120.2(3)
O18 Dy7 N5 76.1(2)
O55 Dy7 N5 66.1(2)
O53 Dy7 N5 64.1(2)
O19 Dy7 N5 143.7(2)
O57 Dy7 N5 133.9(2)
O9 Dy7 N5 66.3(2)
N8 Dy7 N5 116.7(3)
N11 Dy7 N5 121.6(2)
O32 Dy8 O2 133.8(2)
O32 Dy8 O35 84.7(2)
O2 Dy8 O35 69.3(2)
O32 Dy8 O20 124.9(2)
O2 Dy8 O20 74.8(2)
O35 Dy8 O20 143.9(2)
O32 Dy8 O21 70.2(2)
O2 Dy8 O21 111.7(2)
O35 Dy8 O21 145.6(2)
O20 Dy8 O21 54.7(2)
O32 Dy8 N39 136.6(2)
O2 Dy8 N39 82.0(2)
O35 Dy8 N39 88.9(3)
O20 Dy8 N39 82.2(2)
O21 Dy8 N39 125.5(2)
O32 Dy8 O34 69.1(2)
O2 Dy8 O34 116.7(2)
O35 Dy8 O34 53.5(2)
O20 Dy8 O34 149.9(2)
O21 Dy8 O34 130.4(2)
N39 Dy8 O34 72.7(2)
O32 Dy8 N40 84.6(2)
O2 Dy8 N40 141.5(2)
O35 Dy8 N40 127.7(2)
O20 Dy8 N40 79.9(2)
O21 Dy8 N40 74.3(2)
N39 Dy8 N40 65.9(3)
O34 Dy8 N40 74.9(2)
O32 Dy8 O22 61.8(2)
O2 Dy8 O22 77.8(2)
O35 Dy8 O22 84.5(2)
O20 Dy8 O22 92.0(2)
O21 Dy8 O22 63.19(18)
N39 Dy8 O22 159.8(2)
O34 Dy8 O22 117.2(2)
N40 Dy8 O22 132.2(2)
O32 Dy8 C12 69.6(3)
O2 Dy8 C12 95.9(3)
O35 Dy8 C12 27.5(3)
O20 Dy8 C12 165.5(3)
O21 Dy8 C12 139.8(3)
N39 Dy8 C12 85.5(3)
O34 Dy8 C12 27.3(2)
N40 Dy8 C12 102.1(3)
O22 Dy8 C12 97.0(2)
O32 Dy8 C7 97.2(2)
O2 Dy8 C7 91.9(2)
O35 Dy8 C7 154.3(2)
O20 Dy8 C7 27.9(2)
O21 Dy8 C7 27.0(2)
N39 Dy8 C7 106.3(3)
O34 Dy8 C7 150.5(2)
N40 Dy8 C7 77.9(2)
O22 Dy8 C7 74.1(2)
C12 Dy8 C7 166.6(3)
O32 Dy8 Dy6 37.36(15)
O2 Dy8 Dy6 116.78(16)
O35 Dy8 Dy6 109.00(18)
O20 Dy8 Dy6 90.45(16)
O21 Dy8 Dy6 38.01(15)
N39 Dy8 Dy6 157.30(19)
O34 Dy8 Dy6 106.34(16)
N40 Dy8 Dy6 91.68(19)
O22 Dy8 Dy6 40.92(12)
C12 Dy8 Dy6 103.8(2)
C7 Dy8 Dy6 62.9(2)
O7 Dy9 O13 68.1(2)
O7 Dy9 O20 101.4(2)
O13 Dy9 O20 128.0(2)
O7 Dy9 O54 78.0(2)
O13 Dy9 O54 108.7(2)
O20 Dy9 O54 118.9(2)
O7 Dy9 O46 113.6(2)
O13 Dy9 O46 70.4(2)
O20 Dy9 O46 144.9(2)
O54 Dy9 O46 69.3(2)
O7 Dy9 N41 140.3(2)
O13 Dy9 N41 79.9(3)
O20 Dy9 N41 79.9(2)
O54 Dy9 N41 136.4(3)
O46 Dy9 N41 74.4(3)
O7 Dy9 N42 152.5(3)
O13 Dy9 N42 136.9(3)
O20 Dy9 N42 72.9(2)
O54 Dy9 N42 81.5(3)
O46 Dy9 N42 75.1(3)
N41 Dy9 N42 66.4(3)
O7 Dy9 O19 72.7(2)
O13 Dy9 O19 139.9(2)
O20 Dy9 O19 53.0(2)
O54 Dy9 O19 69.8(2)
O46 Dy9 O19 135.9(2)
N41 Dy9 O19 130.1(2)
N42 Dy9 O19 83.2(2)
O7 Dy9 O1 63.2(2)
O13 Dy9 O1 61.0(2)
O20 Dy9 O1 68.9(2)
O54 Dy9 O1 141.0(2)
O46 Dy9 O1 128.5(2)
N41 Dy9 O1 81.3(2)
N42 Dy9 O1 133.3(2)
O19 Dy9 O1 94.21(19)
O7 Dy9 C7 85.2(2)
O13 Dy9 C7 138.5(2)
O20 Dy9 C7 26.5(2)
O54 Dy9 C7 95.3(2)
O46 Dy9 C7 151.2(2)
N41 Dy9 C7 105.7(3)
N42 Dy9 C7 78.7(3)
O19 Dy9 C7 26.7(2)
O1 Dy9 C7 78.9(2)
O7 Dy9 Dy1 38.13(15)
O13 Dy9 Dy1 35.41(16)
O20 Dy9 Dy1 106.39(16)
O54 Dy9 Dy1 107.58(17)
O46 Dy9 Dy1 102.31(17)
N41 Dy9 Dy1 102.9(2)
N42 Dy9 Dy1 169.3(2)
O19 Dy9 Dy1 105.13(14)
O1 Dy9 Dy1 40.72(12)
C7 Dy9 Dy1 105.62(17)
O24 Dy10 O37 78.6(2)
O24 Dy10 O59 145.3(3)
O37 Dy10 O59 135.7(3)
O24 Dy10 O43 68.1(2)
O37 Dy10 O43 89.5(2)
O59 Dy10 O43 109.8(3)
O24 Dy10 O35 78.4(2)
O37 Dy10 O35 73.3(2)
O59 Dy10 O35 103.7(3)
O43 Dy10 O35 144.8(2)
O24 Dy10 O3 74.2(2)
O37 Dy10 O3 149.7(2)
O59 Dy10 O3 73.3(3)
O43 Dy10 O3 68.1(2)
O35 Dy10 O3 113.3(2)
O24 Dy10 N14 141.6(3)
O37 Dy10 N14 73.8(4)
O59 Dy10 N14 64.7(4)
O43 Dy10 N14 136.6(3)
O35 Dy10 N14 68.4(3)
O3 Dy10 N14 136.5(4)
O24 Dy10 O2 74.5(2)
O37 Dy10 O2 132.7(2)
O59 Dy10 O2 75.7(2)
O43 Dy10 O2 114.6(2)
O35 Dy10 O2 63.7(2)
O3 Dy10 O2 50.82(19)
N14 Dy10 O2 105.7(3)
O24 Dy10 O60 131.6(3)
O37 Dy10 O60 75.5(3)
O59 Dy10 O60 73.8(3)
O43 Dy10 O60 71.5(3)
O35 Dy10 O60 129.8(3)
O3 Dy10 O60 113.5(3)
N14 Dy10 O60 65.7(3)
O2 Dy10 O60 149.0(3)
O24 Dy10 C1 71.0(2)
O37 Dy10 C1 147.2(2)
O59 Dy10 C1 74.4(3)
O43 Dy10 C1 90.6(2)
O35 Dy10 C1 88.3(2)
O3 Dy10 C1 25.3(2)
N14 Dy10 C1 124.8(3)
O2 Dy10 C1 25.6(2)
O60 Dy10 C1 135.0(3)
O24 Dy10 Dy2 37.84(15)
O37 Dy10 Dy2 68.76(17)
O59 Dy10 Dy2 144.2(2)
O43 Dy10 Dy2 35.47(16)
O35 Dy10 Dy2 109.50(17)
O3 Dy10 Dy2 81.47(15)
N14 Dy10 Dy2 141.0(3)
O2 Dy10 Dy2 107.36(14)
O60 Dy10 Dy2 94.3(2)
C1 Dy10 Dy2 93.33(17)
O24 Dy10 Dy4 74.63(15)
O37 Dy10 Dy4 124.71(16)
O59 Dy10 Dy4 85.0(2)
O43 Dy10 Dy4 35.65(15)
O35 Dy10 Dy4 142.61(15)
O3 Dy10 Dy4 33.93(14)
N14 Dy10 Dy4 143.6(3)
O2 Dy10 Dy4 84.25(13)
O60 Dy10 Dy4 87.6(2)
C1 Dy10 Dy4 58.68(16)
Dy2 Dy10 Dy4 60.387(13)
O12 Dy11 O62 75.9(4)
O12 Dy11 O47 151.2(3)
O62 Dy11 O47 82.8(4)
O12 Dy11 O14 78.9(2)
O62 Dy11 O14 79.9(4)
O47 Dy11 O14 78.4(3)
O12 Dy11 N44 135.7(4)
O62 Dy11 N44 112.8(5)
O47 Dy11 N44 70.7(4)
O14 Dy11 N44 144.3(3)
O12 Dy11 N43 76.7(4)
O62 Dy11 N43 75.0(6)
O47 Dy11 N43 116.3(5)
O14 Dy11 N43 148.5(3)
N44 Dy11 N43 65.1(4)
O12 Dy11 N243 78.3(4)
O62 Dy11 N243 83.7(6)
O47 Dy11 N243 118.7(5)
O14 Dy11 N243 154.6(4)
N44 Dy11 N243 60.7(5)
N43 Dy11 N243 8.7(7)
O12 Dy11 N45 71.7(3)
O62 Dy11 N45 142.5(4)
O47 Dy11 N45 133.7(3)
O14 Dy11 N45 111.3(3)
N44 Dy11 N45 79.6(5)
N43 Dy11 N45 79.5(5)
N243 Dy11 N45 71.7(5)
O12 Dy11 N46 114.7(3)
O62 Dy11 N46 150.5(4)
O47 Dy11 N46 76.3(3)
O14 Dy11 N46 75.8(2)
N44 Dy11 N46 79.7(4)
N43 Dy11 N46 133.1(4)
N243 Dy11 N46 124.5(4)
N45 Dy11 N46 63.8(3)
O12 Dy11 N244 133.9(4)
O62 Dy11 N244 122.0(5)
O47 Dy11 N244 74.2(4)
O14 Dy11 N244 141.5(3)
N44 Dy11 N244 9.2(6)
N43 Dy11 N244 69.5(4)
N243 Dy11 N244 63.9(4)
N45 Dy11 N244 72.0(4)
N46 Dy11 N244 71.9(4)
O12 Dy11 N20 97.1(4)
O62 Dy11 N20 26.0(2)
O47 Dy11 N20 69.2(5)
O14 Dy11 N20 98.7(4)
N44 Dy11 N20 87.1(5)
N43 Dy11 N20 65.1(7)
N243 Dy11 N20 73.1(7)
N45 Dy11 N20 144.6(5)
N46 Dy11 N20 145.5(5)
N244 Dy11 N20 96.3(5)
O30 Dy12 O48 150.6(3)
O30 Dy12 O26 82.5(2)
O48 Dy12 O26 77.7(3)
O30 Dy12 O68 76.1(3)
O48 Dy12 O68 79.7(4)
O26 Dy12 O68 81.8(3)
O30 Dy12 N48 75.2(3)
O48 Dy12 N48 114.3(4)
O26 Dy12 N48 151.1(3)
O68 Dy12 N48 75.2(4)
O30 Dy12 N47 132.6(3)
O48 Dy12 N47 73.7(3)
O26 Dy12 N47 142.0(3)
O68 Dy12 N47 116.3(4)
N48 Dy12 N47 65.8(3)
O30 Dy12 N50 73.5(3)
O48 Dy12 N50 134.4(4)
O26 Dy12 N50 112.1(3)
O68 Dy12 N50 144.2(4)
N48 Dy12 N50 79.2(4)
N47 Dy12 N50 73.6(4)
O30 Dy12 N58 100.4(5)
O48 Dy12 N58 61.1(6)
O26 Dy12 N58 96.7(6)
O68 Dy12 N58 27.1(3)
N48 Dy12 N58 70.0(7)
N47 Dy12 N58 90.9(5)
N50 Dy12 N58 149.0(7)
O30 Dy12 N49 118.1(3)
O48 Dy12 N49 77.7(4)
O26 Dy12 N49 75.6(3)
O68 Dy12 N49 150.8(4)
N48 Dy12 N49 131.3(4)
N47 Dy12 N49 74.3(3)
N50 Dy12 N49 63.4(4)
N58 Dy12 N49 138.8(6)
O33 Dy13 O64 160.0(3)
O33 Dy13 O66 91.0(3)
O64 Dy13 O66 79.3(3)
O33 Dy13 O36 87.0(2)
O64 Dy13 O36 73.3(3)
O66 Dy13 O36 69.7(3)
O33 Dy13 O34 74.9(2)
O64 Dy13 O34 94.7(3)
O66 Dy13 O34 120.2(3)
O36 Dy13 O34 52.2(2)
O33 Dy13 N54 118.5(3)
O64 Dy13 N54 71.5(3)
O66 Dy13 N54 150.3(3)
O36 Dy13 N54 106.0(3)
O34 Dy13 N54 68.7(2)
O33 Dy13 N51 71.8(3)
O64 Dy13 N51 117.6(3)
O66 Dy13 N51 63.1(3)
O36 Dy13 N51 127.0(3)
O34 Dy13 N51 146.6(2)
N54 Dy13 N51 126.9(3)
O33 Dy13 N53 72.2(3)
O64 Dy13 N53 126.5(3)
O66 Dy13 N53 136.3(3)
O36 Dy13 N53 145.1(2)
O34 Dy13 N53 94.6(2)
N54 Dy13 N53 63.5(3)
N51 Dy13 N53 73.3(3)
O33 Dy13 N52 128.0(3)
O64 Dy13 N52 70.3(3)
O66 Dy13 N52 91.6(3)
O36 Dy13 N52 141.6(2)
O34 Dy13 N52 142.3(3)
N54 Dy13 N52 73.7(3)
N51 Dy13 N52 63.6(3)
N53 Dy13 N52 70.5(3)
O33 Dy13 C12 78.5(3)
O64 Dy13 C12 84.8(3)
O66 Dy13 C12 94.8(3)
O36 Dy13 C12 26.3(3)
O34 Dy13 C12 25.9(3)
N54 Dy13 C12 88.1(3)
N51 Dy13 C12 141.9(3)
N53 Dy13 C12 119.6(3)
N52 Dy13 C12 152.7(3)
O36 Dy14 O67 130.9(3)
O36 Dy14 O39 86.0(3)
O67 Dy14 O39 74.9(3)
O36 Dy14 O58 78.8(3)
O67 Dy14 O58 144.7(3)
O39 Dy14 O58 133.3(3)
O36 Dy14 O49 146.0(3)
O67 Dy14 O49 77.1(4)
O39 Dy14 O49 84.1(3)
O58 Dy14 O49 84.6(4)
O36 Dy14 O65 129.7(3)
O67 Dy14 O65 74.0(3)
O39 Dy14 O65 143.3(3)
O58 Dy14 O65 71.4(3)
O49 Dy14 O65 70.3(3)
O36 Dy14 O37 79.1(2)
O67 Dy14 O37 119.7(3)
O39 Dy14 O37 53.9(2)
O58 Dy14 O37 79.8(3)
O49 Dy14 O37 68.8(3)
O65 Dy14 O37 131.4(3)
O36 Dy14 N26 68.2(3)
O67 Dy14 N26 63.2(4)
O39 Dy14 N26 74.6(3)
O58 Dy14 N26 135.4(4)
O49 Dy14 N26 138.5(4)
O65 Dy14 N26 107.6(3)
O37 Dy14 N26 120.3(3)
O36 Dy14 N23 69.2(3)
O67 Dy14 N23 100.0(3)
O39 Dy14 N23 142.4(3)
O58 Dy14 N23 70.4(3)
O49 Dy14 N23 131.9(3)
O65 Dy14 N23 63.0(3)
O37 Dy14 N23 139.7(3)
N26 Dy14 N23 70.3(4)
O36 Dy14 C13 82.0(3)
O67 Dy14 C13 97.2(3)
O39 Dy14 C13 26.8(3)
O58 Dy14 C13 106.8(3)
O49 Dy14 C13 74.5(3)
O65 Dy14 C13 144.9(3)
O37 Dy14 C13 27.1(3)
N26 Dy14 C13 97.7(3)
N23 Dy14 C13 151.2(3)
O1 C1 O2 123.7(8)
O1 C1 O3 122.1(8)
O2 C1 O3 114.1(8)
O1 C1 Dy10 174.9(6)
O2 C1 Dy10 60.1(4)
O3 C1 Dy10 54.3(4)
C1 O1 Dy1 132.0(5)
C1 O1 Dy9 137.1(5)
Dy1 O1 Dy9 90.90(19)
C1 O2 Dy8 141.9(6)
C1 O2 Dy10 94.3(5)
Dy8 O2 Dy10 108.6(2)
C1 O3 Dy4 146.3(6)
C1 O3 Dy10 100.4(5)
Dy4 O3 Dy10 109.8(2)
O5 C2 O6 121.9(9)
O5 C2 O4 123.2(8)
O6 C2 O4 114.8(8)
O5 C2 Dy4 177.5(7)
O6 C2 Dy4 57.1(4)
O4 C2 Dy4 57.9(4)
C2 O4 Dy1 148.8(6)
C2 O4 Dy4 95.9(5)
Dy1 O4 Dy4 108.4(3)
C2 O5 Dy5 136.0(6)
C2 O5 Dy3 128.7(6)
Dy5 O5 Dy3 93.4(2)
C2 O6 Dy2 146.4(6)
C2 O6 Dy4 96.9(5)
Dy2 O6 Dy4 108.2(2)
O9 C3 O7 125.1(8)
O9 C3 O8 118.5(8)
O7 C3 O8 116.4(8)
O9 C3 Dy5 62.8(5)
O7 C3 Dy5 165.6(6)
O8 C3 Dy5 57.3(4)
O9 C3 Dy1 170.3(6)
O7 C3 Dy1 58.8(5)
O8 C3 Dy1 58.6(5)
Dy5 C3 Dy1 111.4(3)
C3 O7 Dy9 156.4(6)
C3 O7 Dy1 95.1(5)
Dy9 O7 Dy1 106.4(2)
C3 O8 Dy5 95.3(5)
C3 O8 Dy1 94.5(5)
Dy5 O8 Dy1 152.3(3)
C3 O9 Dy7 136.2(6)
C3 O9 Dy5 90.4(5)
Dy7 O9 Dy5 131.0(3)
O12 C4 O11 122.2(9)
O12 C4 O10 122.5(9)
O11 C4 O10 115.1(9)
O12 C4 Dy4 177.8(8)
O11 C4 Dy4 58.5(5)
O10 C4 Dy4 56.6(5)
C4 O10 Dy1 138.6(6)
C4 O10 Dy4 96.7(6)
Dy1 O10 Dy4 113.0(3)
C4 O11 Dy4 95.4(6)
C4 O12 Dy11 146.2(7)
O15 C5 O14 126.1(9)
O15 C5 O13 120.0(9)
O14 C5 O13 113.9(9)
O15 C5 Dy1 170.0(8)
O14 C5 Dy1 62.6(5)
O13 C5 Dy1 51.6(5)
C5 O13 Dy9 148.1(6)
C5 O13 Dy1 102.3(6)
Dy9 O13 Dy1 109.5(3)
C5 O14 Dy11 132.3(6)
C5 O14 Dy1 91.2(6)
Dy11 O14 Dy1 134.9(3)
O16 C6 O18 125.1(9)
O16 C6 O17 117.8(8)
O18 C6 O17 117.0(8)
O16 C6 Dy3 59.7(4)
O18 C6 Dy3 164.2(7)
O17 C6 Dy3 59.7(4)
O16 C6 Dy6 164.6(6)
O18 C6 Dy6 62.0(5)
O17 C6 Dy6 56.3(4)
Dy3 C6 Dy6 109.7(3)
C6 O16 Dy5 149.7(6)
C6 O16 Dy3 93.6(5)
Dy5 O16 Dy3 104.1(2)
C6 O17 Dy6 96.4(5)
C6 O17 Dy3 92.5(5)
Dy6 O17 Dy3 148.1(3)
C6 O18 Dy7 135.5(6)
C6 O18 Dy6 91.1(5)
Dy7 O18 Dy6 133.0(3)
O21 C7 O19 124.4(8)
O21 C7 O20 118.5(8)
O19 C7 O20 117.0(8)
O21 C7 Dy8 60.5(4)
O19 C7 Dy8 170.4(6)
O20 C7 Dy8 58.7(4)
O21 C7 Dy9 169.5(6)
O19 C7 Dy9 63.8(5)
O20 C7 Dy9 53.7(4)
Dy8 C7 Dy9 110.3(3)
C7 O19 Dy7 134.3(6)
C7 O19 Dy9 89.5(5)
Dy7 O19 Dy9 131.6(3)
C7 O20 Dy9 99.8(5)
C7 O20 Dy8 93.4(5)
Dy9 O20 Dy8 157.6(3)
C7 O21 Dy6 147.9(6)
C7 O21 Dy8 92.4(5)
Dy6 O21 Dy8 103.0(2)
O22 C8 O24 122.7(9)
O22 C8 O23 124.9(8)
O24 C8 O23 112.3(8)
O22 C8 Dy2 176.2(7)
O24 C8 Dy2 55.2(4)
O23 C8 Dy2 57.3(4)
C8 O22 Dy6 133.0(6)
C8 O22 Dy8 125.2(6)
Dy6 O22 Dy8 92.15(18)
C8 O23 Dy3 137.8(5)
C8 O23 Dy2 96.6(5)
Dy3 O23 Dy2 110.4(2)
C8 O24 Dy10 153.3(6)
C8 O24 Dy2 99.2(5)
Dy10 O24 Dy2 107.4(2)
O27 C9 O26 123.6(9)
O27 C9 O25 121.1(9)
O26 C9 O25 115.2(8)
O27 C9 Dy3 166.0(8)
O26 C9 Dy3 62.4(5)
O25 C9 Dy3 54.4(4)
C9 O25 Dy3 98.3(5)
C9 O25 Dy2 144.8(6)
Dy3 O25 Dy2 114.6(2)
C9 O26 Dy12 133.2(6)
C9 O26 Dy3 90.4(6)
Dy12 O26 Dy3 133.7(3)
O30 C10 O28 122.2(10)
O30 C10 O29 122.4(10)
O28 C10 O29 115.3(9)
O30 C10 Dy5 177.8(9)
O28 C10 Dy5 56.7(5)
O29 C10 Dy5 58.7(5)
C10 O28 Dy3 140.4(7)
C10 O28 Dy5 96.6(6)
Dy3 O28 Dy5 105.9(2)
C10 O29 Dy5 94.2(6)
C10 O30 Dy12 142.4(7)
O33 C11 O31 123.9(9)
O33 C11 O32 122.0(9)
O31 C11 O32 114.0(8)
O33 C11 Dy6 163.3(7)
O31 C11 Dy6 59.4(5)
O32 C11 Dy6 56.6(4)
C11 O31 Dy6 93.4(5)
C11 O32 Dy8 142.6(6)
C11 O32 Dy6 95.8(5)
Dy8 O32 Dy6 106.3(2)
C11 O33 Dy13 144.5(7)
O34 C12 O35 118.6(9)
O34 C12 O36 118.6(9)
O35 C12 O36 122.6(9)
O34 C12 Dy8 65.9(5)
O35 C12 Dy8 57.0(5)
O36 C12 Dy8 154.8(7)
O34 C12 Dy13 59.6(5)
O35 C12 Dy13 170.2(7)
O36 C12 Dy13 59.2(5)
Dy8 C12 Dy13 116.7(3)
C12 O34 Dy13 94.4(6)
C12 O34 Dy8 86.9(5)
Dy13 O34 Dy8 146.4(3)
C12 O35 Dy8 95.5(5)
C12 O35 Dy10 149.5(6)
Dy8 O35 Dy10 115.1(3)
C12 O36 Dy14 130.9(6)
C12 O36 Dy13 94.5(6)
Dy14 O36 Dy13 127.9(3)
O39 C13 O38 120.4(10)
O39 C13 O37 117.0(9)
O38 C13 O37 122.5(10)
O39 C13 Dy14 57.0(5)
O38 C13 Dy14 176.0(7)
O37 C13 Dy14 60.1(5)
C13 O37 Dy10 135.3(6)
C13 O37 Dy14 92.8(6)
Dy10 O37 Dy14 127.2(3)
C13 O38 Dy2 138.5(7)
C13 O39 Dy14 96.2(7)
Dy2 O43 Dy10 108.9(2)
Dy2 O43 Dy4 109.6(2)
Dy10 O43 Dy4 109.4(2)
C15 C14 C16 116.1(14)
C15 C14 N2 116.5(15)
C16 C14 N2 127.1(12)
N3 C15 C14 177(2)
O51 C16 N4 122.6(17)
O51 C16 C14 122.3(11)
N4 C16 C14 115.0(16)
O50 N2 C14 119.7(12)
N2 O50 Dy4 137.7(8)
C16 O51 Dy4 136.9(8)
C19 C17 C18 136.0(9)
C19 C17 N5 112.0(9)
C18 C17 N5 112.0(8)
N6 C18 C17 168.0(10)
O53 C19 C17 128.5(9)
O53 C19 N7 119.8(10)
C17 C19 N7 111.7(10)
O52 N5 C17 116.6(8)
O52 N5 Dy7 131.3(6)
C17 N5 Dy7 110.9(6)
N5 O52 Dy5 119.4(5)
C19 O53 Dy7 123.3(6)
N8 C20 C22 115.1(9)
N8 C20 C21 120.4(10)
C22 C20 C21 124.5(9)
N9 C21 C20 176.0(12)
O55 C22 N10 120.2(10)
O55 C22 C20 119.9(9)
N10 C22 C20 119.9(10)
O54 N8 C20 115.8(9)
O54 N8 Dy7 129.5(6)
C20 N8 Dy7 114.3(7)
N8 O54 Dy9 126.1(6)
C22 O55 Dy7 126.6(7)
N11 C23 C24 123.1(9)
N11 C23 C25 117.0(8)
C24 C23 C25 119.8(8)
N12 C24 C23 178.2(12)
O57 C25 N13 122.0(9)
O57 C25 C23 118.7(8)
N13 C25 C23 119.3(9)
O56 N11 C23 116.4(8)
O56 N11 Dy7 129.1(5)
C23 N11 Dy7 114.2(6)
N11 O56 Dy6 121.4(5)
C25 O57 Dy7 126.3(6)
C27 C26 N14 124.2(13)
C27 C26 C28 121.7(12)
N14 C26 C28 114.1(11)
N15 C27 C26 179(2)
O59 C28 N16 125.4(12)
O59 C28 C26 117.3(11)
N16 C28 C26 117.2(11)
O58 N14 C26 111.0(11)
O58 N14 Dy10 133.9(11)
C26 N14 Dy10 115.0(9)
N14 O58 Dy14 122.0(9)
C28 O59 Dy10 128.7(8)
C31 C29 C30 134.0(16)
C31 C29 N17 110.7(13)
C30 C29 N17 114.6(13)
N18 C30 C29 163(3)
O61 C31 C29 126.1(16)
O61 C31 N19 121.4(17)
C29 C31 N19 107.4(14)
O60 N17 C29 117.2(14)
N17 O60 Dy10 125.8(11)
C34 C32 C33 135.8(9)
C34 C32 N20 112.0(9)
C33 C32 N20 111.8(8)
N21 C33 C32 166.0(9)
O63 C34 C32 128.5(9)
O63 C34 N22 119.7(10)
C32 C34 N22 111.6(10)
O62 N20 C32 116.5(8)
O62 N20 Dy11 56.0(6)
C32 N20 Dy11 172.5(8)
N20 O62 Dy11 98.0(7)
N23 C35 C36 121.5(11)
N23 C35 C37 116.0(11)
C36 C35 C37 122.4(11)
N24 C36 C35 176.7(18)
O65 C37 N25 123.3(11)
O65 C37 C35 117.5(11)
N25 C37 C35 119.1(12)
O64 N23 C35 116.6(10)
O64 N23 Dy14 127.4(7)
C35 N23 Dy14 115.8(8)
N23 O64 Dy13 128.0(7)
C37 O65 Dy14 124.1(7)
C39 C38 N26 120.9(14)
C39 C38 C40 126.2(13)
N26 C38 C40 112.9(14)
N27 C39 C38 178.3(18)
O67 C40 N28 121.4(14)
O67 C40 C38 119.7(12)
N28 C40 C38 118.8(14)
O66 N26 C38 114.6(12)
O66 N26 Dy14 129.4(9)
C38 N26 Dy14 113.3(9)
N26 O66 Dy13 126.7(10)
C40 O67 Dy14 122.4(8)
C211 C209 C210 135.1(15)
C211 C209 N58 109.9(13)
C210 C209 N58 114.5(14)
N59 C210 C209 168(3)
O69 C211 C209 128.2(16)
O69 C211 N60 120.8(16)
C209 C211 N60 109.1(14)
O68 N58 C209 119.3(15)
O68 N58 Dy12 69.5(10)
C209 N58 Dy12 167.4(16)
N58 O68 Dy12 83.4(11)
N29 C41 C42 124.1(8)
C43 C42 C41 120.1(8)
C42 C43 C44 119.5(8)
C43 C44 C45 118.1(8)
C43 C44 C46 122.5(8)
C45 C44 C46 119.3(8)
N29 C45 C48 118.8(7)
N29 C45 C44 121.1(7)
C48 C45 C44 120.1(8)
C47 C46 C44 120.3(9)
C46 C47 C49 120.4(9)
N30 C48 C49 123.1(7)
N30 C48 C45 117.7(7)
C49 C48 C45 119.2(7)
C48 C49 C50 118.1(8)
C48 C49 C47 120.6(8)
C50 C49 C47 121.3(8)
C51 C50 C49 119.5(9)
C50 C51 C52 119.0(9)
N30 C52 C51 123.0(8)
C41 N29 C45 116.9(7)
C41 N29 Dy1 123.5(6)
C45 N29 Dy1 119.5(5)
C52 N30 C48 117.2(7)
C52 N30 Dy1 123.4(5)
C48 N30 Dy1 119.1(5)
N31 C53 C54 123.8(9)
C55 C54 C53 118.5(10)
C54 C55 C56 119.5(10)
C55 C56 C57 118.2(9)
C55 C56 C58 122.3(10)
C57 C56 C58 119.4(10)
N31 C57 C56 121.5(9)
N31 C57 C60 119.7(8)
C56 C57 C60 118.8(8)
C59 C58 C56 120.6(10)
C58 C59 C61 122.0(10)
N32 C60 C61 121.1(10)
N32 C60 C57 117.9(8)
C61 C60 C57 121.0(9)
C62 C61 C60 118.5(10)
C62 C61 C59 123.3(10)
C60 C61 C59 118.2(11)
C63 C62 C61 119.7(10)
C62 C63 C64 118.5(10)
N32 C64 C63 124.7(10)
C53 N31 C57 118.3(8)
C53 N31 Dy2 121.0(6)
C57 N31 Dy2 120.0(6)
C64 N32 C60 117.5(8)
C64 N32 Dy2 124.3(7)
C60 N32 Dy2 117.8(6)
N33 C65 C66 123.6(10)
C65 C66 C67 118.8(11)
C66 C67 C68 118.4(10)
C67 C68 C69 118.3(10)
C67 C68 C70 121.2(11)
C69 C68 C70 120.5(11)
N33 C69 C68 121.7(10)
N33 C69 C72 119.5(9)
C68 C69 C72 118.8(10)
C71 C70 C68 118.8(12)
C70 C71 C73 122.6(12)
N34 C72 C69 118.2(9)
N34 C72 C73 121.9(10)
C69 C72 C73 119.9(10)
C74 C73 C71 122.9(11)
C74 C73 C72 117.9(11)
C71 C73 C72 119.2(11)
C75 C74 C73 119.9(11)
C74 C75 C76 119.4(11)
N34 C76 C75 122.6(11)
C65 N33 C69 119.0(9)
C65 N33 Dy3 121.7(7)
C69 N33 Dy3 119.3(7)
C76 N34 C72 118.3(8)
C76 N34 Dy3 123.3(7)
C72 N34 Dy3 118.0(6)
N35 C77 C78 125.1(12)
C79 C78 C77 117.2(12)
C78 C79 C80 121.8(12)
C82 C80 C79 123.3(12)
C82 C80 C81 121.7(12)
C79 C80 C81 114.9(11)
N35 C81 C80 124.5(11)
N35 C81 C84 117.6(9)
C80 C81 C84 117.9(10)
C83 C82 C80 119.5(12)
C82 C83 C85 121.7(12)
N36 C84 C85 121.8(10)
N36 C84 C81 118.2(9)
C85 C84 C81 119.9(10)
C86 C85 C84 118.3(10)
C86 C85 C83 122.4(11)
C84 C85 C83 119.1(11)
C87 C86 C85 119.8(11)
C86 C87 C88 119.1(12)
N36 C88 C87 122.5(11)
C77 N35 C81 116.0(9)
C77 N35 Dy5 125.4(7)
C81 N35 Dy5 118.5(7)
C88 N36 C84 118.3(9)
C88 N36 Dy5 122.9(7)
C84 N36 Dy5 117.7(7)
N37 C89 C90 122.4(10)
C91 C90 C89 119.6(10)
C90 C91 C92 120.3(10)
C91 C92 C94 123.4(10)
C91 C92 C93 118.1(11)
C94 C92 C93 118.4(11)
N37 C93 C92 121.3(10)
N37 C93 C96 118.8(9)
C92 C93 C96 119.9(10)
C95 C94 C92 121.8(11)
C94 C95 C97 119.8(12)
N38 C96 C97 121.8(10)
N38 C96 C93 118.1(9)
C97 C96 C93 120.1(10)
C96 C97 C98 118.4(11)
C96 C97 C95 119.8(11)
C98 C97 C95 121.7(11)
C99 C98 C97 119.6(12)
C100 C99 C98 117.2(12)
N38 C100 C99 125.4(12)
C89 N37 C93 118.4(9)
C89 N37 Dy6 124.6(7)
C93 N37 Dy6 114.9(6)
C100 N38 C96 117.4(9)
C100 N38 Dy6 123.8(7)
C96 N38 Dy6 118.4(7)
N39 C101 C102 122.2(10)
C103 C102 C101 120.6(11)
C102 C103 C104 118.3(11)
C105 C104 C103 118.4(10)
C105 C104 C106 119.8(12)
C103 C104 C106 121.7(11)
N39 C105 C108 119.1(9)
N39 C105 C104 120.7(10)
C108 C105 C104 120.2(9)
C107 C106 C104 119.1(12)
C106 C107 C109 121.4(11)
N40 C108 C105 118.8(9)
N40 C108 C109 122.4(10)
C105 C108 C109 118.8(10)
C107 C109 C110 122.3(10)
C107 C109 C108 120.6(11)
C110 C109 C108 117.1(11)
C111 C110 C109 120.1(10)
C110 C111 C112 118.8(11)
N40 C112 C111 124.3(10)
C101 N39 C105 119.6(9)
C101 N39 Dy8 121.5(7)
C105 N39 Dy8 118.7(7)
C112 N40 C108 117.4(8)
C112 N40 Dy8 125.1(7)
C108 N40 Dy8 117.4(6)
N41 C113 C114 123.7(12)
C115 C114 C113 117.7(13)
C114 C115 C116 120.1(12)
C117 C116 C115 117.8(12)
C117 C116 C118 120.1(13)
C115 C116 C118 122.1(12)
N41 C117 C116 122.6(11)
N41 C117 C120 117.2(9)
C116 C117 C120 120.1(10)
C119 C118 C116 120.7(13)
C118 C119 C121 122.0(12)
N42 C120 C117 120.9(9)
N42 C120 C121 119.3(11)
C117 C120 C121 119.8(10)
C122 C121 C120 119.1(11)
C122 C121 C119 123.8(11)
C120 C121 C119 117.1(12)
C123 C122 C121 119.5(11)
C122 C123 C124 120.3(12)
N42 C124 C123 120.4(12)
C113 N41 C117 118.0(10)
C113 N41 Dy9 122.5(7)
C117 N41 Dy9 118.3(7)
C124 N42 C120 121.2(9)
C124 N42 Dy9 123.0(7)
C120 N42 Dy9 115.8(7)
N43 C125 C126 124.1(13)
C127 C126 C125 120.6(13)
C126 C127 C128 119.5(13)
C127 C128 C129 117.3(12)
C127 C128 C130 122.1(13)
C129 C128 C130 120.3(12)
N43 C129 C132 119.0(10)
N43 C129 C128 122.2(10)
C132 C129 C128 118.8(11)
C131 C130 C128 120.1(14)
C130 C131 C133 119.6(14)
N44 C132 C133 123.7(10)
N44 C132 C129 116.4(10)
C133 C132 C129 119.8(11)
C132 C133 C134 118.1(12)
C132 C133 C131 121.0(12)
C134 C133 C131 120.9(13)
C135 C134 C133 119.4(14)
C134 C135 C136 118.8(13)
N44 C136 C135 123.6(12)
C125 N43 C129 116.1(11)
C125 N43 Dy11 125.6(9)
C129 N43 Dy11 117.9(8)
C136 N44 C132 116.3(10)
C136 N44 Dy11 122.3(9)
C132 N44 Dy11 121.3(8)
N243 C225 C226 123.8(13)
C227 C226 C225 120.3(14)
C226 C227 C228 119.9(14)
C227 C228 C229 117.2(12)
C227 C228 C230 122.1(13)
C229 C228 C230 119.8(12)
N243 C229 C232 118.9(10)
N243 C229 C228 121.8(10)
C232 C229 C228 119.3(11)
C231 C230 C228 120.0(14)
C230 C231 C233 119.7(14)
N244 C232 C233 123.5(11)
N244 C232 C229 117.0(10)
C233 C232 C229 119.3(11)
C232 C233 C234 118.3(12)
C232 C233 C231 121.1(12)
C234 C233 C231 120.7(13)
C235 C234 C233 119.4(14)
C234 C235 C236 118.6(13)
N244 C236 C235 123.8(12)
C225 N243 C229 116.6(11)
C225 N243 Dy11 122.4(10)
C229 N243 Dy11 120.2(8)
C236 N244 C232 116.3(10)
C236 N244 Dy11 124.1(9)
C232 N244 Dy11 119.5(8)
N45 C137 C138 122.4(12)
C139 C138 C137 117.9(12)
C138 C139 C140 120.6(12)
C139 C140 C141 117.0(11)
C139 C140 C142 121.6(12)
C141 C140 C142 121.4(12)
N45 C141 C140 123.0(10)
N45 C141 C144 118.0(10)
C140 C141 C144 119.0(10)
C143 C142 C140 120.1(12)
C142 C143 C145 120.0(11)
N46 C144 C145 122.6(11)
N46 C144 C141 118.3(10)
C145 C144 C141 119.1(11)
C144 C145 C146 116.5(12)
C144 C145 C143 120.3(12)
C146 C145 C143 123.2(12)
C147 C146 C145 120.4(12)
C146 C147 C148 120.0(12)
N46 C148 C147 121.7(12)
C137 N45 C141 119.0(10)
C137 N45 Dy11 121.8(8)
C141 N45 Dy11 118.6(7)
C148 N46 C144 118.6(10)
C148 N46 Dy11 121.9(8)
C144 N46 Dy11 118.1(7)
N47 C149 C150 125.7(13)
C151 C150 C149 120.4(14)
C150 C151 C152 118.3(14)
C151 C152 C153 117.6(12)
C151 C152 C154 121.2(13)
C153 C152 C154 120.3(12)
N47 C153 C156 118.1(10)
N47 C153 C152 123.0(11)
C156 C153 C152 118.7(11)
C155 C154 C152 119.9(14)
C154 C155 C157 119.6(14)
N48 C156 C157 124.1(11)
N48 C156 C153 116.5(10)
C157 C156 C153 119.3(11)
C156 C157 C158 116.9(13)
C156 C157 C155 121.1(12)
C158 C157 C155 120.5(14)
C159 C158 C157 118.0(14)
C158 C159 C160 118.7(14)
N48 C160 C159 123.4(13)
C149 N47 C153 113.8(10)
C149 N47 Dy12 127.6(10)
C153 N47 Dy12 116.3(8)
C160 N48 C156 115.7(10)
C160 N48 Dy12 123.5(10)
C156 N48 Dy12 119.7(8)
N49 C161 C162 119.1(16)
C163 C162 C161 118(2)
C164 C163 C162 122(2)
C163 C164 C165 118(2)
C163 C164 C166 125(2)
C165 C164 C166 116.6(19)
N49 C165 C168 116.6(14)
N49 C165 C164 121.9(15)
C168 C165 C164 121.5(16)
C167 C166 C164 122(2)
C166 C167 C169 125(2)
N50 C168 C165 121.8(14)
N50 C168 C169 118.5(15)
C165 C168 C169 119.7(15)
C170 C169 C167 129(2)
C170 C169 C168 116.0(17)
C167 C169 C168 114.7(18)
C171 C170 C169 124(2)
C170 C171 C172 115.6(19)
N50 C172 C171 124.1(17)
C165 N49 C161 120.3(13)
C165 N49 Dy12 117.9(9)
C161 N49 Dy12 119.7(10)
C172 N50 C168 121.0(14)
C172 N50 Dy12 121.5(10)
C168 N50 Dy12 116.6(10)
N51 C173 C174 125.0(11)
C175 C174 C173 118.6(12)
C174 C175 C176 118.3(11)
C177 C176 C175 118.6(10)
C177 C176 C178 118.7(11)
C175 C176 C178 122.8(11)
N51 C177 C176 122.0(10)
N51 C177 C180 117.6(9)
C176 C177 C180 120.4(9)
C179 C178 C176 120.4(11)
C178 C179 C181 123.3(10)
N52 C180 C181 123.2(10)
N52 C180 C177 118.7(9)
C181 C180 C177 118.1(10)
C179 C181 C182 126.3(10)
C179 C181 C180 119.0(11)
C182 C181 C180 114.7(10)
C183 C182 C181 121.5(10)
C182 C183 C184 118.7(12)
N52 C184 C183 124.2(11)
C173 N51 C177 117.2(10)
C173 N51 Dy13 121.3(7)
C177 N51 Dy13 121.4(7)
C184 N52 C180 117.5(9)
C184 N52 Dy13 124.0(7)
C180 N52 Dy13 118.3(7)
N53 C185 C186 121.6(12)
C187 C186 C185 120.6(12)
C186 C187 C188 120.0(12)
C187 C188 C190 124.8(14)
C187 C188 C189 118.1(14)
C190 C188 C189 117.1(15)
N53 C189 C192 117.7(9)
N53 C189 C188 121.7(12)
C192 C189 C188 120.4(12)
C191 C190 C188 124.5(16)
C190 C191 C193 119.4(15)
N54 C192 C193 121.6(12)
N54 C192 C189 117.8(10)
C193 C192 C189 120.6(11)
C194 C193 C192 120.0(14)
C194 C193 C191 122.1(15)
C192 C193 C191 117.9(14)
C195 C194 C193 118.6(14)
C194 C195 C196 117.7(15)
N54 C196 C195 124.9(14)
C185 N53 C189 117.8(10)
C185 N53 Dy13 123.0(8)
C189 N53 Dy13 118.3(7)
C196 N54 C192 116.9(11)
C196 N54 Dy13 122.5(9)
C192 N54 Dy13 120.3(8)
N55 C197 C198 122.0(19)
C199 C198 C197 121(2)
C198 C199 C200 118.8(19)
C199 C200 C201 118.7(16)
C199 C200 C202 123.5(17)
C201 C200 C202 117.7(16)
N55 C201 C200 119.5(14)
N55 C201 C204 118.6(14)
C200 C201 C204 121.9(14)
C203 C202 C200 119(2)
C202 C203 C205 123(2)
N56 C204 C205 122.2(14)
N56 C204 C201 119.5(15)
C205 C204 C201 118.3(14)
C204 C205 C206 117.7(16)
C204 C205 C203 118.9(16)
C206 C205 C203 123.3(17)
C207 C206 C205 120(2)
C206 C207 C208 120.2(19)
N56 C208 C207 120.9(18)
C197 N55 C201 119.4(16)
C204 N56 C208 119.2(16)

loop_
_geom_bond_atom_site_label_1
_geom_bond_atom_site_label_2
_geom_bond_distance
Dy1 O10 2.307(6)
Dy1 O13 2.348(6)
Dy1 O4 2.367(6)
Dy1 O8 2.453(6)
Dy1 O7 2.459(6)
Dy1 O1 2.493(6)
Dy1 N29 2.532(7)
Dy1 N30 2.591(7)
Dy1 O14 2.599(7)
Dy1 C3 2.864(10)
Dy1 C5 2.928(10)
Dy1 Dy9 3.8206(12)
Dy2 O38 2.297(7)
Dy2 O6 2.347(6)
Dy2 O43 2.369(7)
Dy2 O44 2.439(7)
Dy2 O25 2.447(6)
Dy2 O24 2.484(6)
Dy2 O23 2.530(6)
Dy2 N31 2.572(8)
Dy2 N32 2.639(8)
Dy2 C8 2.987(9)
Dy2 Dy10 3.8627(11)
Dy2 Dy4 3.9145(9)
Dy3 O28 2.314(6)
Dy3 O25 2.323(6)
Dy3 O23 2.359(6)
Dy3 O17 2.425(6)
Dy3 O16 2.426(6)
Dy3 O26 2.506(6)
Dy3 N33 2.534(8)
Dy3 N34 2.578(8)
Dy3 O5 2.602(6)
Dy3 C6 2.805(9)
Dy3 C9 2.827(10)
Dy3 Dy5 3.7474(9)
Dy4 O3 2.326(6)
Dy4 O50 2.328(7)
Dy4 O51 2.344(7)
Dy4 O43 2.423(6)
Dy4 O10 2.428(7)
Dy4 O45 2.446(8)
Dy4 O11 2.473(7)
Dy4 O6 2.485(6)
Dy4 O4 2.503(6)
Dy4 C4 2.887(11)
Dy4 C2 2.938(9)
Dy5 O16 2.326(6)
Dy5 O8 2.375(6)
Dy5 O28 2.382(6)
Dy5 O52 2.393(7)
Dy5 O29 2.425(7)
Dy5 N35 2.489(8)
Dy5 N36 2.495(8)
Dy5 O9 2.499(6)
Dy5 O5 2.548(6)
Dy5 C3 2.809(9)
Dy5 C10 2.831(10)
Dy6 O17 2.365(6)
Dy6 O56 2.367(6)
Dy6 O21 2.367(6)
Dy6 O32 2.369(6)
Dy6 O31 2.432(6)
Dy6 O22 2.455(6)
Dy6 N38 2.493(9)
Dy6 O18 2.495(6)
Dy6 N37 2.569(8)
Dy6 C11 2.822(10)
Dy6 C6 2.826(10)
Dy6 Dy8 3.7459(10)
Dy7 O18 2.343(6)
Dy7 O55 2.345(6)
Dy7 O53 2.362(7)
Dy7 O19 2.366(7)
Dy7 O57 2.381(6)
Dy7 O9 2.400(6)
Dy7 N8 2.669(9)
Dy7 N11 2.691(8)
Dy7 N5 2.705(8)
Dy8 O32 2.311(6)
Dy8 O2 2.316(6)
Dy8 O35 2.329(6)
Dy8 O20 2.378(6)
Dy8 O21 2.420(6)
Dy8 N39 2.499(8)
Dy8 O34 2.527(6)
Dy8 N40 2.533(8)
Dy8 O22 2.738(6)
Dy8 C12 2.764(10)
Dy8 C7 2.777(9)
Dy9 O7 2.313(6)
Dy9 O13 2.332(6)
Dy9 O20 2.350(6)
Dy9 O54 2.354(7)
Dy9 O46 2.383(7)
Dy9 N41 2.516(8)
Dy9 N42 2.518(8)
Dy9 O19 2.578(6)
Dy9 O1 2.856(6)
Dy9 C7 2.874(9)
Dy10 O24 2.306(6)
Dy10 O37 2.336(7)
Dy10 O59 2.365(8)
Dy10 O43 2.380(6)
Dy10 O35 2.402(6)
Dy10 O3 2.464(6)
Dy10 N14 2.575(9)
Dy10 O2 2.595(6)
Dy10 O60 2.628(9)
Dy10 C1 2.984(9)
Dy11 O12 2.267(8)
Dy11 O62 2.304(12)
Dy11 O47 2.357(9)
Dy11 O14 2.375(7)
Dy11 N44 2.506(15)
Dy11 N43 2.529(16)
Dy11 N243 2.531(17)
Dy11 N45 2.567(9)
Dy11 N46 2.588(9)
Dy11 N244 2.618(14)
Dy11 N20 2.753(14)
Dy12 O30 2.299(7)
Dy12 O48 2.351(9)
Dy12 O26 2.373(7)
Dy12 O68 2.442(11)
Dy12 N48 2.475(12)
Dy12 N47 2.506(11)
Dy12 N50 2.550(12)
Dy12 N58 2.590(19)
Dy12 N49 2.595(11)
Dy13 O33 2.287(7)
Dy13 O64 2.346(8)
Dy13 O66 2.395(10)
Dy13 O36 2.490(7)
Dy13 O34 2.500(6)
Dy13 N54 2.558(10)
Dy13 N51 2.582(9)
Dy13 N53 2.601(9)
Dy13 N52 2.610(8)
Dy13 C12 2.890(10)
Dy14 O36 2.346(7)
Dy14 O67 2.374(9)
Dy14 O39 2.377(8)
Dy14 O58 2.404(12)
Dy14 O49 2.412(8)
Dy14 O65 2.415(8)
Dy14 O37 2.446(7)
Dy14 N26 2.585(11)
Dy14 N23 2.615(10)
Dy14 C13 2.818(11)
C1 O1 1.260(11)
C1 O2 1.293(10)
C1 O3 1.297(11)
C2 O5 1.279(11)
C2 O6 1.296(11)
C2 O4 1.305(12)
C3 O9 1.264(11)
C3 O7 1.266(11)
C3 O8 1.299(10)
C4 O12 1.251(13)
C4 O11 1.274(12)
C4 O10 1.304(12)
C5 O15 1.250(12)
C5 O14 1.295(12)
C5 O13 1.319(12)
C6 O16 1.263(11)
C6 O18 1.281(11)
C6 O17 1.307(11)
C7 O21 1.264(11)
C7 O19 1.290(11)
C7 O20 1.300(11)
C8 O22 1.254(11)
C8 O24 1.309(11)
C8 O23 1.322(11)
C9 O27 1.261(12)
C9 O26 1.291(12)
C9 O25 1.310(12)
C10 O30 1.247(13)
C10 O28 1.284(12)
C10 O29 1.294(13)
C11 O33 1.248(12)
C11 O31 1.295(12)
C11 O32 1.314(11)
C12 O34 1.268(12)
C12 O35 1.284(12)
C12 O36 1.285(13)
C13 O39 1.278(13)
C13 O38 1.280(13)
C13 O37 1.287(13)
C14 C15 1.372(18)
C14 C16 1.402(19)
C14 N2 1.410(17)
C15 N3 1.22(2)
C16 O51 1.242(14)
C16 N4 1.36(2)
N2 O50 1.259(13)
C17 C19 1.337(14)
C17 C18 1.384(14)
C17 N5 1.472(12)
C18 N6 1.183(13)
C19 O53 1.256(11)
C19 N7 1.389(12)
N5 O52 1.219(9)
C20 N8 1.340(13)
C20 C22 1.450(16)
C20 C21 1.454(15)
C21 N9 1.136(13)
C22 O55 1.265(12)
C22 N10 1.329(13)
N8 O54 1.297(11)
C23 N11 1.305(12)
C23 C24 1.450(14)
C23 C25 1.469(14)
C24 N12 1.164(13)
C25 O57 1.259(12)
C25 N13 1.316(13)
N11 O56 1.301(10)
C26 C27 1.43(2)
C26 N14 1.445(18)
C26 C28 1.479(19)
C27 N15 1.17(2)
C28 O59 1.245(14)
C28 N16 1.247(15)
N14 O58 1.204(14)
C29 C31 1.340(15)
C29 C30 1.378(16)
C29 N17 1.470(14)
C30 N18 1.189(15)
C31 O61 1.253(14)
C31 N19 1.391(14)
N17 O60 1.185(12)
C32 C34 1.337(13)
C32 C33 1.386(14)
C32 N20 1.473(12)
C33 N21 1.185(13)
C34 O63 1.256(11)
C34 N22 1.390(12)
N20 O62 1.219(9)
C35 N23 1.329(15)
C35 C36 1.442(19)
C35 C37 1.466(17)
C36 N24 1.104(19)
C37 O65 1.258(16)
C37 N25 1.323(16)
N23 O64 1.305(12)
C38 C39 1.40(2)
C38 N26 1.401(18)
C38 C40 1.43(2)
C39 N27 1.17(2)
C40 O67 1.248(17)
C40 N28 1.335(17)
N26 O66 1.216(14)
C209 C211 1.334(15)
C209 C210 1.381(16)
C209 N58 1.475(15)
C210 N59 1.196(15)
C211 O69 1.255(14)
C211 N60 1.389(14)
N58 O68 1.189(12)
C41 N29 1.333(10)
C41 C42 1.403(12)
C42 C43 1.335(13)
C43 C44 1.416(12)
C44 C45 1.433(11)
C44 C46 1.450(13)
C45 N29 1.392(10)
C45 C48 1.431(11)
C46 C47 1.368(14)
C47 C49 1.453(13)
C48 N30 1.360(10)
C48 C49 1.406(11)
C49 C50 1.411(12)
C50 C51 1.371(13)
C51 C52 1.411(12)
C52 N30 1.358(10)
C53 N31 1.331(13)
C53 C54 1.395(14)
C54 C55 1.380(15)
C55 C56 1.399(16)
C56 C57 1.423(14)
C56 C58 1.446(14)
C57 N31 1.361(12)
C57 C60 1.434(15)
C58 C59 1.351(17)
C59 C61 1.440(16)
C60 N32 1.384(13)
C60 C61 1.414(14)
C61 C62 1.406(17)
C62 C63 1.351(17)
C63 C64 1.406(14)
C64 N32 1.311(14)
C65 N33 1.335(13)
C65 C66 1.390(15)
C66 C67 1.398(17)
C67 C68 1.418(18)
C68 C69 1.421(15)
C68 C70 1.456(17)
C69 N33 1.349(13)
C69 C72 1.426(15)
C70 C71 1.36(2)
C71 C73 1.417(18)
C72 N34 1.355(14)
C72 C73 1.427(15)
C73 C74 1.394(18)
C74 C75 1.370(18)
C75 C76 1.393(15)
C76 N34 1.352(13)
C77 N35 1.339(14)
C77 C78 1.392(16)
C78 C79 1.37(2)
C79 C80 1.413(19)
C80 C82 1.401(18)
C80 C81 1.421(15)
C81 N35 1.360(13)
C81 C84 1.446(15)
C82 C83 1.38(2)
C83 C85 1.424(18)
C84 N36 1.361(13)
C84 C85 1.412(15)
C85 C86 1.403(18)
C86 C87 1.371(19)
C87 C88 1.400(15)
C88 N36 1.358(13)
C89 N37 1.326(13)
C89 C90 1.432(15)
C90 C91 1.350(16)
C91 C92 1.394(16)
C92 C94 1.432(17)
C92 C93 1.433(15)
C93 N37 1.383(13)
C93 C96 1.444(15)
C94 C95 1.375(19)
C95 C97 1.463(18)
C96 N38 1.379(13)
C96 C97 1.387(15)
C97 C98 1.401(18)
C98 C99 1.391(19)
C99 C100 1.382(17)
C100 N38 1.313(14)
C101 N39 1.322(13)
C101 C102 1.401(16)
C102 C103 1.357(16)
C103 C104 1.426(17)
C104 C105 1.421(15)
C104 C106 1.444(16)
C105 N39 1.367(13)
C105 C108 1.412(15)
C106 C107 1.378(19)
C107 C109 1.406(17)
C108 N40 1.373(13)
C108 C109 1.425(14)
C109 C110 1.420(17)
C110 C111 1.376(18)
C111 C112 1.389(14)
C112 N40 1.344(13)
C113 N41 1.341(14)
C113 C114 1.391(17)
C114 C115 1.37(2)
C115 C116 1.41(2)
C116 C117 1.385(16)
C116 C118 1.429(18)
C117 N41 1.349(13)
C117 C120 1.431(16)
C118 C119 1.34(2)
C119 C121 1.447(19)
C120 N42 1.374(14)
C120 C121 1.442(15)
C121 C122 1.38(2)
C122 C123 1.36(2)
C123 C124 1.432(17)
C124 N42 1.318(14)
C125 N43 1.331(12)
C125 C126 1.403(14)
C126 C127 1.335(15)
C127 C128 1.415(14)
C128 C129 1.434(13)
C128 C130 1.453(15)
C129 N43 1.396(12)
C129 C132 1.429(13)
C130 C131 1.371(16)
C131 C133 1.455(15)
C132 N44 1.361(12)
C132 C133 1.408(13)
C133 C134 1.409(15)
C134 C135 1.371(15)
C135 C136 1.414(14)
C136 N44 1.358(12)
C225 N243 1.333(12)
C225 C226 1.404(14)
C226 C227 1.334(15)
C227 C228 1.415(15)
C228 C229 1.435(14)
C228 C230 1.453(15)
C229 N243 1.396(12)
C229 C232 1.430(13)
C230 C231 1.372(16)
C231 C233 1.455(15)
C232 N244 1.363(12)
C232 C233 1.408(13)
C233 C234 1.409(15)
C234 C235 1.372(15)
C235 C236 1.414(14)
C236 N244 1.359(12)
C137 N45 1.314(15)
C137 C138 1.436(17)
C138 C139 1.38(2)
C139 C140 1.404(19)
C140 C141 1.408(16)
C140 C142 1.413(18)
C141 N45 1.365(14)
C141 C144 1.443(16)
C142 C143 1.38(2)
C143 C145 1.444(19)
C144 N46 1.351(14)
C144 C145 1.405(16)
C145 C146 1.428(19)
C146 C147 1.31(2)
C147 C148 1.415(18)
C148 N46 1.334(15)
C149 N47 1.335(12)
C149 C150 1.402(14)
C150 C151 1.335(15)
C151 C152 1.417(15)
C152 C153 1.439(13)
C152 C154 1.453(15)
C153 N47 1.402(12)
C153 C156 1.436(13)
C154 C155 1.376(16)
C155 C157 1.458(15)
C156 N48 1.366(12)
C156 C157 1.410(14)
C157 C158 1.415(15)
C158 C159 1.380(15)
C159 C160 1.418(14)
C160 N48 1.365(12)
C161 N49 1.346(19)
C161 C162 1.44(3)
C162 C163 1.36(3)
C163 C164 1.34(3)
C164 C165 1.41(2)
C164 C166 1.46(3)
C165 N49 1.340(18)
C165 C168 1.39(2)
C166 C167 1.29(3)
C167 C169 1.40(3)
C168 N50 1.357(19)
C168 C169 1.51(2)
C169 C170 1.39(3)
C170 C171 1.36(3)
C171 C172 1.43(2)
C172 N50 1.330(19)
C173 N51 1.329(15)
C173 C174 1.390(17)
C174 C175 1.371(17)
C175 C176 1.417(18)
C176 C177 1.414(15)
C176 C178 1.438(15)
C177 N51 1.347(13)
C177 C180 1.446(15)
C178 C179 1.337(17)
C179 C181 1.403(17)
C180 N52 1.382(14)
C180 C181 1.433(14)
C181 C182 1.430(17)
C182 C183 1.360(17)
C183 C184 1.393(15)
C184 N52 1.323(14)
C185 N53 1.359(15)
C185 C186 1.413(16)
C186 C187 1.37(2)
C187 C188 1.38(2)
C188 C190 1.40(2)
C188 C189 1.441(17)
C189 N53 1.386(15)
C189 C192 1.428(17)
C190 C191 1.34(3)
C191 C193 1.49(2)
C192 N54 1.374(14)
C192 C193 1.396(18)
C193 C194 1.40(2)
C194 C195 1.39(2)
C195 C196 1.397(19)
C196 N54 1.337(15)
C197 N55 1.338(18)
C197 C198 1.40(2)
C198 C199 1.34(2)
C199 C200 1.43(2)
C200 C201 1.431(18)
C200 C202 1.46(2)
C201 N55 1.390(17)
C201 C204 1.450(17)
C202 C203 1.37(2)
C203 C205 1.44(2)
C204 N56 1.355(17)
C204 C205 1.421(18)
C205 C206 1.42(2)
C206 C207 1.36(2)
C207 C208 1.42(2)
C208 N56 1.362(18)

loop_
_platon_squeeze_void_nr
_platon_squeeze_void_average_x
_platon_squeeze_void_average_y
_platon_squeeze_void_average_z
_platon_squeeze_void_volume
_platon_squeeze_void_count_electrons
_platon_squeeze_void_content
1 -0.005 0.005 -0.008 18099 5031 ' '
